data_7118744
loop_
_publ_author_name
'Ryan, Jason D.'
'Gagnon, Kevin J.'
'Teat, Simon J.'
'McIntosh, Ruaraidh D.'

_publ_section_title
;
 Flexible macrocycles as versatile supports for catalytically active metal
 clusters.
;
_journal_issue 58
_journal_name_full 'Chemical communications (Cambridge, England)'
_journal_page_first 9071
_journal_page_last 9073
_journal_paper_doi 10.1039/c6cc00478d
_journal_volume 52
_journal_year 2016
_chemical_formula_moiety 'C186 H218 O30 Ti8, 4(C), 4(C3 H6 O), 2(C3 O), 2(C2 H3 O)'
_chemical_formula_sum 'C200 H254 O24 Ti8'
_chemical_formula_weight 3425.23
_chemical_name_systematic C212H252O38Ti8
_space_group_crystal_system monoclinic
_space_group_IT_number 15
_space_group_name_Hall '-C 2yc'
_space_group_name_H-M_alt 'C 1 2/c 1'
_symmetry_space_group_name_Hall '-C 2yc'
_symmetry_space_group_name_H-M 'C 1 2/c 1'
_atom_sites_solution_hydrogens geom
_atom_sites_solution_primary direct
_atom_sites_solution_secondary difmap
_audit_creation_date 2015-11-11
_audit_creation_method
;
Olex2 1.2
(compiled 2015.09.30 svn.r3233 for OlexSys, GUI svn.r5103)
;
_audit_update_record
;
2016-01-15 deposited with the CCDC.
2016-02-12 downloaded from the CCDC.
;
_cell_angle_alpha 90.00
_cell_angle_beta 95.407(4)
_cell_angle_gamma 90.00
_cell_formula_units_Z 4
_cell_length_a 42.023(3)
_cell_length_b 18.0435(14)
_cell_length_c 30.746(2)
_cell_measurement_reflns_used 9964
_cell_measurement_temperature 100(2)
_cell_measurement_theta_max 23.11
_cell_measurement_theta_min 2.35
_cell_volume 23209(3)
_computing_molecular_graphics 'Olex2 (Dolomanov et al., 2009)'
_computing_publication_material 'Olex2 (Dolomanov et al., 2009)'
_computing_structure_refinement 'XL (Sheldrick, 2008)'
_computing_structure_solution 'ShelXS (Sheldrick, 2008)'
_diffrn_ambient_temperature 100(2)
_diffrn_detector_area_resol_mean 8
_diffrn_measured_fraction_theta_full 0.999
_diffrn_measured_fraction_theta_max 0.999
_diffrn_measurement_device_type 'Bruker SMART APEX CCD area detector'
_diffrn_measurement_method '\w and \f scans'
_diffrn_radiation_monochromator graphite
_diffrn_radiation_type MoK\a
_diffrn_radiation_wavelength 0.71073
_diffrn_reflns_av_R_equivalents 0.0000
_diffrn_reflns_av_unetI/netI 0.2117
_diffrn_reflns_limit_h_max 48
_diffrn_reflns_limit_h_min -48
_diffrn_reflns_limit_k_max 20
_diffrn_reflns_limit_k_min 0
_diffrn_reflns_limit_l_max 35
_diffrn_reflns_limit_l_min 0
_diffrn_reflns_number 19092
_diffrn_reflns_theta_full 24.41
_diffrn_reflns_theta_max 24.41
_diffrn_reflns_theta_min 0.97
_diffrn_source 'sealed tube'
_exptl_absorpt_coefficient_mu 0.312
_exptl_absorpt_correction_type multi-scan
_exptl_crystal_colour 'clear reddish orange'
_exptl_crystal_colour_lustre clear
_exptl_crystal_colour_modifier reddish
_exptl_crystal_colour_primary orange
_exptl_crystal_density_diffrn 0.980
_exptl_crystal_density_method 'not measured'
_exptl_crystal_description block
_exptl_crystal_F_000 7288
_exptl_crystal_size_max 0.3
_exptl_crystal_size_mid 0.2
_exptl_crystal_size_min 0.2
_refine_diff_density_max 3.858
_refine_diff_density_min -2.825
_refine_diff_density_rms 0.867
_refine_ls_extinction_method none
_refine_ls_goodness_of_fit_ref 3.147
_refine_ls_hydrogen_treatment mixed
_refine_ls_matrix_type full
_refine_ls_number_parameters 1026
_refine_ls_number_reflns 19092
_refine_ls_number_restraints 97
_refine_ls_restrained_S_all 3.159
_refine_ls_R_factor_all 0.5505
_refine_ls_R_factor_gt 0.4271
_refine_ls_shift/su_max 35.183
_refine_ls_shift/su_mean 0.534
_refine_ls_structure_factor_coef Fsqd
_refine_ls_weighting_details 'calc w=1/[\s^2^(Fo^2^)+(0.2000P)^2^+0.0000P] where P=(Fo^2^+2Fc^2^)/3'
_refine_ls_weighting_scheme calc
_refine_ls_wR_factor_gt 0.7964
_refine_ls_wR_factor_ref 0.8408
_reflns_number_gt 7058
_reflns_number_total 19092
_reflns_threshold_expression >2sigma(I)
_cod_data_source_file c6cc00478d2.cif
_cod_data_source_block titbc8
_cod_depositor_comments 'Adding full bibliography for 7118743--7118745.cif.'
_cod_database_code 7118744
_olex2_refinement_description
;
1. Fixed Uiso
 At 1.2 times of:
  All C(H) groups, All C(H,H) groups
 At 1.5 times of:
  All C(H,H,H) groups, All C(H,H,H,H,H,H) groups, All O(H) groups
2. Shared sites
{C64, C64A}
{C63A, C63}
3. Restrained distances
 C3AA-C7AA
 1.54 with sigma of 0.02
 C8AA-C7AA
 1.54 with sigma of 0.02
 C9AA-C7AA
 1.54 with sigma of 0.02
 C7AA-C2AA
 1.54 with sigma of 0.02
 C7AA-C8
 1.54 with sigma of 0.02
 C7AA-C1AA
 1.54 with sigma of 0.02
 C21-C22
 1.54 with sigma of 0.02
 C21-C24
 1.54 with sigma of 0.02
 C35-C37
 1.54 with sigma of 0.02
 C35-C38
 1.54 with sigma of 0.02
 C35-C36
 1.54 with sigma of 0.02
 C46-C48
 1.54 with sigma of 0.02
 C46-C47
 1.54 with sigma of 0.02
 C46-C49
 1.54 with sigma of 0.02
 C61-C62
 1.54 with sigma of 0.02
 C61-C63
 1.54 with sigma of 0.02
 C60-C63
 1.54 with sigma of 0.02
 C61-C64
 1.54 with sigma of 0.02
 C60-C64
 1.54 with sigma of 0.02
 C73-C75
 1.54 with sigma of 0.02
 C73-C76
 1.54 with sigma of 0.02
 C73-C74
 1.54 with sigma of 0.02
 C84-C89
 1.54 with sigma of 0.02
 C84-C87
 1.54 with sigma of 0.02
 C84-C85
 1.54 with sigma of 0.02
 C100-C98
 1.54 with sigma of 0.02
 C101-C98
 1.54 with sigma of 0.02
 C21-C23
 1.54 with sigma of 0.02
 C89-C84 = C87-C84 = C85-C84
 1.45 with sigma of 0.02
 C89-C84 = C87-C84 = C85-C84 = C75-C73 = C76-C73 = C74-C73 = C98-C100 = C99-
 C98 = C98-C101 = C36-C35 = C38-C35 = C37-C35 = C23-C21 = C24-C21 = C22-C21 =
 C8AA-C7AA = C8-C7AA = C3AA-C7AA = C7AA-C1AA = C7AA-C9AA = C2AA-C7AA = C64-C61 =
  C62-C61 = C49-C46 = C48-C46 = C47-C46 = C65-C60 = C63-C61
 1.54 with sigma of 0.02
 C87A-C84 = C89A-C84 = C85A-C84
 1.54 with sigma of 0.02
 C24-C21 = C22-C21 = C23-C21
 1.54 with sigma of 0.02
 C209-O208
 1.23 with sigma of 0.02
 O212-C214
 1.23 with sigma of 0.02
 O200-C201
 1.23 with sigma of 0.02
 O204-C206
 1.23 with sigma of 0.02
 O7-H7
 0.87 with sigma of 0.01
 C85A-C89A
 2.54 with sigma of 0.04
 C89A-C87A
 2.54 with sigma of 0.04
 C87A-C85A
 2.54 with sigma of 0.04
 C89-C87
 2.54 with sigma of 0.04
 C87-C85
 2.54 with sigma of 0.04
 C85-C89
 2.54 with sigma of 0.04
 C202-C203
 2.54 with sigma of 0.04
 C202-O200
 2.54 with sigma of 0.04
 O200-C203
 2.54 with sigma of 0.04
 O204-C207
 2.54 with sigma of 0.04
 C207-C205
 2.54 with sigma of 0.04
 C205-O204
 2.54 with sigma of 0.04
 O208-C210
 2.54 with sigma of 0.04
 C211-O208
 2.54 with sigma of 0.04
 C210-C211
 2.54 with sigma of 0.04
 C23-C24
 2.54 with sigma of 0.04
 C85-C87
 2.54 with sigma of 0.04
 C89-C87
 2.54 with sigma of 0.04
 C85-C89
 2.54 with sigma of 0.04
 C89A-C87
 2.54 with sigma of 0.04
 C85-C87A
 2.54 with sigma of 0.04
 C85A-C89
 2.54 with sigma of 0.04
 C83-H7
 1.870047 with sigma of 0.02
 Ti4-H7
 2.160204 with sigma of 0.02
 C89A-C87 \\sim C87A-C85 \\sim C85A-C89
 with sigma of 0.02
4. Uiso/Uaniso restraints and constraints
Uanis(C2AA) = Uanis(C3AA) = Uanis(C8) = Uanis(C8AA) = Uanis(C1AA) = Uanis(C9AA)
Uanis(C52) = Uanis(C53) = Uanis(C54) = Uanis(C55) = Uanis(C56) = Uanis(C57)
Uanis(C73) = Uanis(C74) = Uanis(C75) = Uanis(C76)
Uanis(C37) = Uanis(C38) = Uanis(C36) = Uanis(C35)
Uanis(C46) = Uanis(C48) = Uanis(C47) = Uanis(C49)
Uanis(C62) = Uanis(C61) = Uanis(C60) = Uanis(C65) = Uanis(C64) = Uanis(C64A) =
Uanis(C63) = Uanis(C63A)
Uanis(C203) = Uanis(C201) = Uanis(C202) = Uanis(O200)
Uanis(C213) = Uanis(C214) = Uanis(C215) = Uanis(O212)
Uanis(O204) = Uanis(C206) = Uanis(C205) = Uanis(C207)
Uanis(C211) = Uanis(C209) = Uanis(O208) = Uanis(C210)
Uanis(C22) = Uanis(C23) = Uanis(C24) = Uanis(C21)
Uanis(C85) = Uanis(C87A) = Uanis(C85A) = Uanis(C84) = Uanis(C87) = Uanis(C89A)
= Uanis(C89)
5. Others
 Fixed Sof: C3AA(0.25) H3AA(0.25) H3AB(0.25) H3AC(0.25) C8AA(0.25) H8AA(0.25)
 H8AB(0.25) H8AC(0.25) C9AA(0.25) H9AA(0.25) H9AB(0.25) H9AC(0.25) C2AA(0.75)
 H2AA(0.75) H2AB(0.75) H2AC(0.75) C8(0.75) H8A(0.75) H8B(0.75) H8C(0.75)
 C1AA(0.75) H1AA(0.75) H1AB(0.75) H1AC(0.75) C52(0.5) H52(0.5) C53(0.5)
 H53(0.5) C54(0.5) C55(0.5) C56(0.5) H56(0.5) C57(0.5) H57(0.5) C61(0.5)
 C60(0.5) C62(0.5) H62A(0.5) H62B(0.5) H62C(0.5) C63(0.5) C64(0.5) C89(0.5)
 C87(0.5) C85(0.5) C65(0.5) H65A(0.5) H65B(0.5) H65C(0.5) C85A(0.5) C87A(0.5)
 C89A(0.5) C64A(0.5) H64D(0.5) H64E(0.5) H64F(0.5) H64A(0.5) H64B(0.5)
 H64C(0.5) C63A(0.5) H63D(0.5) H63E(0.5) H63F(0.5) H63A(0.5) H63B(0.5) H63C(0.5)
6.a Secondary CH2 refined with riding coordinates:
 C14(H14A,H14B), C28(H28A,H28B), C39(H39A,H39B), C50(H50A,H50B), C66(H66A,
 H66B), C77(H77A,H77B), C91(H91A,H91B), C102(H10G,H10H), C103(H10I,H10J),
 C104(H10K,H10L)
6.b Me refined with riding coordinates:
 C64A(H64D,H64E,H64F), C64A(H64A,H64B,H64C), C63A(H63D,H63E,H63F), C63A(H63A,
 H63B,H63C)
6.c Aromatic/amide H refined with riding coordinates:
 C5AA(H5AA), C12(H12), C16(H16), C18(H18), C30(H30), C32(H32), C41(H41),
 C43(H43), C52(H52), C53(H53), C56(H56), C57(H57), C68(H68), C70(H70), C79(H79),
  C81(H81), C93(H93), C95(H95)
6.d Idealised Me refined as rotating group:
 C3AA(H3AA,H3AB,H3AC), C8AA(H8AA,H8AB,H8AC), C9AA(H9AA,H9AB,H9AC), C2AA(H2AA,
 H2AB,H2AC), C8(H8A,H8B,H8C), C1AA(H1AA,H1AB,H1AC), C22(H22A,H22B,H22C),
 C24(H24A,H24B,H24C), C37(H37A,H37B,H37C), C38(H38A,H38B,H38C), C36(H36A,H36B,
 H36C), C48(H48A,H48B,H48C), C47(H47A,H47B,H47C), C49(H49A,H49B,H49C), C62(H62A,
 H62B,H62C), C75(H75A,H75B,H75C), C76(H76A,H76B,H76C), C74(H74A,H74B,H74C),
 C100(H10A,H10B,H10C), C101(H10D,H10E,H10F), C105(H10M,H10N,H10O), C107(H10P,
 H10Q,H10R), C108(H10S,H10T,H10U), C23(H23A,H23B,H23C), C99(H99A,H99B,H99C),
 C65(H65A,H65B,H65C), C205(H20A,H20B,H20C), C210(H21A,H21B,H21C), C207(H20D,
 H20E,H20F), C203(H20G,H20H,H20I), C202(H20J,H20K,H20L)
;
_olex2_exptl_crystal_mounting_method 'Mounted upon a loop using paratone oil.'
_olex2_submission_original_sample_id TiTBC8
_olex2_submission_special_instructions 'No special instructions were received'

loop_
_space_group_symop_id
_space_group_symop_operation_xyz
1 'x, y, z'
2 '-x, y, -z+1/2'
3 'x+1/2, y+1/2, z'
4 '-x+1/2, y+1/2, -z+1/2'
5 '-x, -y, -z'
6 'x, -y, z-1/2'
7 '-x+1/2, -y+1/2, -z'
8 'x+1/2, -y+1/2, z-1/2'

loop_
_atom_site_label
_atom_site_type_symbol
_atom_site_fract_x
_atom_site_fract_y
_atom_site_fract_z
_atom_site_U_iso_or_equiv
_atom_site_adp_type
_atom_site_occupancy
_atom_site_symmetry_multiplicity
_atom_site_calc_flag
_atom_site_refinement_flags
_atom_site_disorder_assembly
_atom_site_disorder_group
Ti1 Ti 0.59594(18) 0.3992(4) 0.7739(2) 0.0194(19) Uani 1 1 d . . .
O0AA O 0.5759(7) 0.3098(14) 0.7900(9) 0.024(7) Uani 1 1 d . . .
C0AA C 0.5911(11) 0.244(2) 0.7907(13) 0.019(10) Uani 1 1 d . . .
C3AA C 0.647(8) -0.032(14) 0.774(5) 0.10(2) Uani 0.25 1 d PD A 1
H3AA H 0.6603 -0.0702 0.7898 0.150 Uiso 0.25 1 calc PR A 1
H3AB H 0.6604 -0.0017 0.7567 0.150 Uiso 0.25 1 calc PR A 1
H3AC H 0.6301 -0.0557 0.7552 0.150 Uiso 0.25 1 calc PR A 1
C8AA C 0.607(6) -0.034(15) 0.830(10) 0.10(2) Uani 0.25 1 d PD A 1
H8AA H 0.6044 -0.0162 0.8599 0.150 Uiso 0.25 1 calc PR A 1
H8AB H 0.6163 -0.0844 0.8323 0.150 Uiso 0.25 1 calc PR A 1
H8AC H 0.5869 -0.0344 0.8126 0.150 Uiso 0.25 1 calc PR A 1
C9AA C 0.662(6) 0.017(15) 0.849(6) 0.10(2) Uani 0.25 1 d PD A 1
H9AA H 0.6751 -0.0273 0.8460 0.150 Uiso 0.25 1 calc PR A 1
H9AB H 0.6532 0.0154 0.8777 0.150 Uiso 0.25 1 calc PR A 1
H9AC H 0.6753 0.0613 0.8477 0.150 Uiso 0.25 1 calc PR A 1
Ti2 Ti 0.56913(18) 0.5676(4) 0.7588(2) 0.0126(18) Uani 1 1 d . . .
O2 O 0.6020(6) 0.4274(15) 0.8376(8) 0.018(7) Uani 1 1 d . A .
C4AA C 0.5883(11) 0.193(2) 0.7617(15) 0.018(11) Uani 1 1 d . . .
Ti3 Ti 0.50897(17) 0.6004(4) 0.7022(2) 0.0127(18) Uani 1 1 d . . .
O3 O 0.6118(6) 0.5178(14) 0.7640(9) 0.012(6) Uani 1 1 d . A .
C5AA C 0.5998(10) 0.124(3) 0.7653(17) 0.031(12) Uani 1 1 d . . .
H5AA H 0.5966 0.0913 0.7409 0.037 Uiso 1 1 calc R . .
Ti4 Ti 0.54277(17) 0.4473(4) 0.6974(2) 0.0131(18) Uani 1 1 d D . .
O4 O 0.5884(7) 0.6526(15) 0.7463(9) 0.023(7) Uani 1 1 d . A .
C6AA C 0.6168(13) 0.097(3) 0.8048(19) 0.043(16) Uani 1 1 d . A .
O5 O 0.5165(6) 0.7010(13) 0.6973(8) 0.015(6) Uani 1 1 d . . .
C7AA C 0.6316(9) 0.019(2) 0.8088(12) 0.018(10) Uani 1 1 d D . .
O6 O 0.4878(6) 0.5899(13) 0.6446(7) 0.016(6) Uani 1 1 d . . .
C2AA C 0.655(2) 0.019(5) 0.772(3) 0.10(2) Uani 0.75 1 d PD A 2
H2AA H 0.6495 -0.0225 0.7521 0.150 Uiso 0.75 1 calc PR A 2
H2AB H 0.6768 0.0149 0.7847 0.150 Uiso 0.75 1 calc PR A 2
H2AC H 0.6521 0.0658 0.7553 0.150 Uiso 0.75 1 calc PR A 2
O7 O 0.5457(8) 0.4490(13) 0.6391(8) 0.019(7) Uani 1 1 d D . .
H7 H 0.538(5) 0.405(5) 0.6314(17) 0.028 Uiso 1 1 d D . .
O8 O 0.5795(7) 0.3775(14) 0.7078(9) 0.019(7) Uani 1 1 d . . .
C8 C 0.6083(17) -0.045(3) 0.797(3) 0.10(2) Uani 0.75 1 d PD A 2
H8A H 0.5887 -0.0383 0.8113 0.150 Uiso 0.75 1 calc PR A 2
H8B H 0.6184 -0.0923 0.8063 0.150 Uiso 0.75 1 calc PR A 2
H8C H 0.6029 -0.0464 0.7650 0.150 Uiso 0.75 1 calc PR A 2
O9 O 0.6341(6) 0.3740(14) 0.7647(8) 0.014(7) Uani 1 1 d . . .
O10 O 0.5550(6) 0.4550(13) 0.7608(8) 0.020(6) Uani 1 1 d . . .
C1AA C 0.639(3) 0.011(5) 0.8587(14) 0.10(2) Uani 0.75 1 d PD A 2
H1AA H 0.6334 -0.0388 0.8677 0.150 Uiso 0.75 1 calc PR A 2
H1AB H 0.6272 0.0479 0.8737 0.150 Uiso 0.75 1 calc PR A 2
H1AC H 0.6623 0.0187 0.8663 0.150 Uiso 0.75 1 calc PR A 2
O11 O 0.5743(6) 0.5577(14) 0.8284(9) 0.017(7) Uani 1 1 d . . .
O12 O 0.4697(6) 0.6055(13) 0.7317(9) 0.020(6) Uani 1 1 d . . .
C12 C 0.6166(11) 0.148(2) 0.8426(15) 0.028(12) Uani 1 1 d . . .
H12 H 0.6250 0.1333 0.8711 0.034 Uiso 1 1 calc R A .
O13 O 0.5523(6) 0.5541(14) 0.6993(8) 0.018(6) Uani 1 1 d . . .
C13 C 0.6036(11) 0.218(2) 0.8344(15) 0.025(12) Uani 1 1 d . A .
O14 O 0.5005(6) 0.4850(14) 0.7041(8) 0.013(6) Uani 1 1 d . . .
C14 C 0.6029(12) 0.278(3) 0.8736(15) 0.041(13) Uani 1 1 d . . .
H14A H 0.6034 0.2510 0.9017 0.049 Uiso 1 1 calc R A .
H14B H 0.5827 0.3061 0.8696 0.049 Uiso 1 1 calc R . .
O15 O 0.5167(7) 0.3454(15) 0.6991(11) 0.032(8) Uani 1 1 d . . .
C15 C 0.6294(11) 0.329(2) 0.8753(13) 0.024(11) Uani 1 1 d . A .
C16 C 0.6621(12) 0.301(3) 0.8958(17) 0.054(15) Uani 1 1 d . . .
H16 H 0.6644 0.2503 0.9043 0.065 Uiso 1 1 calc R A .
C17 C 0.6878(10) 0.348(2) 0.9019(12) 0.019(10) Uani 1 1 d . A .
C18 C 0.6846(11) 0.420(3) 0.8860(17) 0.028(13) Uani 1 1 d . . .
H18 H 0.7017 0.4543 0.8900 0.033 Uiso 1 1 calc R A .
C19 C 0.6523(12) 0.440(3) 0.8614(14) 0.024(12) Uani 1 1 d . A .
C20 C 0.6294(12) 0.404(2) 0.8594(12) 0.017(11) Uani 1 1 d . . .
C21 C 0.7184(14) 0.330(3) 0.918(3) 0.12(2) Uani 1 1 d D . .
C22 C 0.7208(18) 0.249(4) 0.936(4) 0.12(2) Uani 1 1 d D A .
H22A H 0.7153 0.2487 0.9664 0.187 Uiso 1 1 calc R . .
H22B H 0.7427 0.2310 0.9352 0.187 Uiso 1 1 calc R . .
H22C H 0.7060 0.2172 0.9182 0.187 Uiso 1 1 calc R . .
C24 C 0.7462(16) 0.345(4) 0.889(3) 0.12(2) Uani 1 1 d D A .
H24A H 0.7374 0.3575 0.8596 0.187 Uiso 1 1 calc R . .
H24B H 0.7595 0.3004 0.8885 0.187 Uiso 1 1 calc R . .
H24C H 0.7592 0.3861 0.9017 0.187 Uiso 1 1 calc R . .
C28 C 0.6524(11) 0.526(2) 0.8463(12) 0.030(11) Uani 1 1 d . . .
H28A H 0.6670 0.5537 0.8677 0.036 Uiso 1 1 calc R A .
H28B H 0.6307 0.5464 0.8482 0.036 Uiso 1 1 calc R . .
C29 C 0.6615(12) 0.542(3) 0.8034(18) 0.058(16) Uani 1 1 d . A .
C30 C 0.6939(10) 0.5526(15) 0.7986(17) 0.033(13) Uani 1 1 d . . .
H30 H 0.7076 0.5409 0.8241 0.040 Uiso 1 1 calc R A .
C31 C 0.7101(15) 0.577(4) 0.764(2) 0.07(2) Uani 1 1 d . A .
C32 C 0.6863(12) 0.582(3) 0.7282(18) 0.055(19) Uani 1 1 d . . .
H32 H 0.6942 0.5969 0.7016 0.066 Uiso 1 1 calc R A .
C33 C 0.6511(10) 0.569(3) 0.7249(14) 0.033(13) Uani 1 1 d . A .
C34 C 0.6423(10) 0.543(3) 0.7635(15) 0.033(11) Uani 1 1 d . . .
C35 C 0.7418(17) 0.591(4) 0.761(2) 0.121(19) Uani 1 1 d D . .
C37 C 0.7596(16) 0.520(5) 0.779(3) 0.121(19) Uani 1 1 d D A .
H37A H 0.7457 0.4917 0.7966 0.181 Uiso 1 1 calc R . .
H37B H 0.7790 0.5345 0.7972 0.181 Uiso 1 1 calc R . .
H37C H 0.7655 0.4891 0.7547 0.181 Uiso 1 1 calc R . .
C38 C 0.7549(18) 0.660(5) 0.786(3) 0.121(19) Uani 1 1 d D A .
H38A H 0.7382 0.6809 0.8020 0.181 Uiso 1 1 calc R . .
H38B H 0.7616 0.6965 0.7649 0.181 Uiso 1 1 calc R . .
H38C H 0.7733 0.6455 0.8059 0.181 Uiso 1 1 calc R . .
C36 C 0.7504(17) 0.623(6) 0.716(2) 0.121(19) Uani 1 1 d D A .
H36A H 0.7568 0.6748 0.7195 0.181 Uiso 1 1 calc R . .
H36B H 0.7317 0.6195 0.6942 0.181 Uiso 1 1 calc R . .
H36C H 0.7680 0.5942 0.7055 0.181 Uiso 1 1 calc R . .
C39 C 0.6306(9) 0.5956(17) 0.6886(12) 0.004(9) Uani 1 1 d . . .
H39A H 0.6414 0.5886 0.6616 0.005 Uiso 1 1 calc R A .
H39B H 0.6108 0.5657 0.6858 0.005 Uiso 1 1 calc R . .
C40 C 0.6216(10) 0.679(2) 0.6926(14) 0.016(10) Uani 1 1 d . A .
C41 C 0.6376(13) 0.731(3) 0.6638(15) 0.050(14) Uani 1 1 d . . .
H41 H 0.6528 0.7162 0.6445 0.060 Uiso 1 1 calc R A .
C42 C 0.6275(14) 0.805(3) 0.668(2) 0.061(15) Uani 1 1 d . A .
C43 C 0.6048(12) 0.825(3) 0.6925(16) 0.028(13) Uani 1 1 d . . .
H43 H 0.5998 0.8766 0.6926 0.034 Uiso 1 1 calc R A .
C44 C 0.5874(10) 0.7805(19) 0.7177(13) 0.016(10) Uani 1 1 d . A .
C45 C 0.6017(11) 0.702(2) 0.7190(13) 0.029(11) Uani 1 1 d . . .
C46 C 0.6470(12) 0.868(3) 0.6431(17) 0.071(10) Uani 1 1 d D . .
C48 C 0.6804(13) 0.880(3) 0.667(2) 0.071(10) Uani 1 1 d D A .
H48A H 0.6851 0.9329 0.6692 0.106 Uiso 1 1 calc R . .
H48B H 0.6965 0.8548 0.6516 0.106 Uiso 1 1 calc R . .
H48C H 0.6808 0.8591 0.6970 0.106 Uiso 1 1 calc R . .
C47 C 0.6511(16) 0.836(3) 0.5975(17) 0.071(10) Uani 1 1 d D A .
H47A H 0.6325 0.8496 0.5773 0.106 Uiso 1 1 calc R . .
H47B H 0.6527 0.7818 0.5993 0.106 Uiso 1 1 calc R . .
H47C H 0.6705 0.8562 0.5868 0.106 Uiso 1 1 calc R . .
C49 C 0.6278(14) 0.940(3) 0.634(2) 0.071(10) Uani 1 1 d D A .
H49A H 0.6216 0.9442 0.6028 0.106 Uiso 1 1 calc R . .
H49B H 0.6411 0.9823 0.6441 0.106 Uiso 1 1 calc R . .
H49C H 0.6086 0.9384 0.6500 0.106 Uiso 1 1 calc R . .
C50 C 0.5590(10) 0.8011(19) 0.7433(13) 0.015(10) Uani 1 1 d . . .
H50A H 0.5512 0.7563 0.7576 0.018 Uiso 1 1 calc R A .
H50B H 0.5659 0.8375 0.7664 0.018 Uiso 1 1 calc R . .
C51 C 0.5334(9) 0.833(2) 0.7135(14) 0.023(10) Uani 1 1 d . A .
C52 C 0.531(2) 0.901(5) 0.688(3) 0.015(11) Uani 0.50 1 d P A 1
H52 H 0.5493 0.9328 0.6894 0.018 Uiso 0.50 1 calc PR A 1
C53 C 0.525(2) 0.902(5) 0.709(3) 0.015(11) Uani 0.50 1 d P A -2
H53 H 0.5390 0.9386 0.7216 0.018 Uiso 0.50 1 calc PR A -2
C54 C 0.507(2) 0.920(5) 0.667(3) 0.015(11) Uani 0.50 1 d P A 1
C55 C 0.501(2) 0.921(5) 0.689(3) 0.015(11) Uani 0.50 1 d P A -2
C56 C 0.481(2) 0.858(5) 0.644(3) 0.015(11) Uani 0.50 1 d P A 1
H56 H 0.4658 0.8666 0.6197 0.018 Uiso 0.50 1 calc PR A 1
C57 C 0.479(2) 0.870(5) 0.668(3) 0.015(11) Uani 0.50 1 d P A -2
H57 H 0.4606 0.8896 0.6522 0.018 Uiso 0.50 1 calc PR A -2
C58 C 0.4831(10) 0.794(2) 0.6668(15) 0.019(11) Uani 1 1 d . . .
C59 C 0.5119(9) 0.766(2) 0.6897(13) 0.022(10) Uani 1 1 d . A .
C61 C 0.5014(12) 1.001(4) 0.637(3) 0.057(10) Uani 0.50 1 d PD A 1
C60 C 0.5011(12) 1.013(5) 0.677(2) 0.057(10) Uani 0.50 1 d PD A -2
C62 C 0.496(3) 1.005(6) 0.587(3) 0.057(10) Uani 0.50 1 d PD . .
H62A H 0.5112 1.0418 0.5765 0.086 Uiso 0.50 1 calc PR A 1
H62B H 0.4743 1.0203 0.5780 0.086 Uiso 0.50 1 calc PR A 1
H62C H 0.5005 0.9567 0.5744 0.086 Uiso 0.50 1 calc PR A 1
C63 C 0.5295(13) 1.049(3) 0.657(2) 0.057(10) Uani 0.50 1 d PD B 6
C64 C 0.4688(12) 1.028(3) 0.650(2) 0.057(10) Uani 0.50 1 d PD C 3
C66 C 0.4611(11) 0.740(2) 0.6458(14) 0.030(11) Uani 1 1 d . A .
H66A H 0.4401 0.7648 0.6396 0.036 Uiso 1 1 calc R . .
H66B H 0.4583 0.6997 0.6667 0.036 Uiso 1 1 calc R . .
C67 C 0.4707(11) 0.706(2) 0.6030(15) 0.027(11) Uani 1 1 d . . .
C68 C 0.4656(12) 0.743(3) 0.5663(17) 0.044(14) Uani 1 1 d . A .
H68 H 0.4570 0.7912 0.5651 0.053 Uiso 1 1 calc R . .
C69 C 0.4744(12) 0.702(3) 0.5257(13) 0.029(14) Uani 1 1 d . . .
C70 C 0.4882(12) 0.634(3) 0.5277(13) 0.024(12) Uani 1 1 d . A .
H70 H 0.4946 0.6127 0.5016 0.029 Uiso 1 1 calc R . .
C71 C 0.4939(10) 0.590(3) 0.5702(15) 0.027(12) Uani 1 1 d . . .
C72 C 0.4847(10) 0.6308(19) 0.6081(12) 0.007(9) Uani 1 1 d . A .
C73 C 0.4714(12) 0.749(3) 0.4830(18) 0.077(11) Uani 1 1 d D A .
C75 C 0.5037(13) 0.753(4) 0.463(2) 0.077(11) Uani 1 1 d D . .
H75A H 0.5016 0.7866 0.4379 0.115 Uiso 1 1 calc R A .
H75B H 0.5100 0.7040 0.4541 0.115 Uiso 1 1 calc R . .
H75C H 0.5200 0.7728 0.4852 0.115 Uiso 1 1 calc R . .
C76 C 0.4572(17) 0.827(3) 0.483(2) 0.077(11) Uani 1 1 d D . .
H76A H 0.4399 0.8279 0.5026 0.115 Uiso 1 1 calc R A .
H76B H 0.4488 0.8407 0.4537 0.115 Uiso 1 1 calc R . .
H76C H 0.4739 0.8622 0.4942 0.115 Uiso 1 1 calc R . .
C74 C 0.4466(15) 0.708(4) 0.4512(19) 0.077(11) Uani 1 1 d D . .
H74A H 0.4374 0.6669 0.4663 0.115 Uiso 1 1 calc R A .
H74B H 0.4571 0.6897 0.4262 0.115 Uiso 1 1 calc R . .
H74C H 0.4297 0.7432 0.4409 0.115 Uiso 1 1 calc R . .
C77 C 0.5057(10) 0.515(2) 0.5721(13) 0.009(11) Uani 1 1 d . A .
H77A H 0.4950 0.4873 0.5471 0.010 Uiso 1 1 calc R . .
H77B H 0.4997 0.4919 0.5992 0.010 Uiso 1 1 calc R . .
C78 C 0.5418(10) 0.508(3) 0.5709(16) 0.032(12) Uani 1 1 d . . .
C79 C 0.5549(12) 0.535(3) 0.5374(18) 0.045(17) Uani 1 1 d . A .
H79 H 0.5413 0.5594 0.5156 0.054 Uiso 1 1 calc R . .
C80 C 0.5898(12) 0.530(3) 0.530(2) 0.060(19) Uani 1 1 d . . .
C81 C 0.6077(15) 0.497(4) 0.5649(19) 0.06(2) Uani 1 1 d . A .
H81 H 0.6298 0.4888 0.5627 0.073 Uiso 1 1 calc R . .
C82 C 0.5941(11) 0.473(2) 0.6046(15) 0.033(12) Uani 1 1 d . . .
C83 C 0.5604(11) 0.4800(17) 0.6045(13) 0.019(11) Uani 1 1 d D A .
C84 C 0.6033(11) 0.548(3) 0.4880(13) 0.095(15) Uani 1 1 d D A .
C89 C 0.6155(19) 0.473(3) 0.476(3) 0.095(15) Uani 0.50 1 d PD A 1
C87 C 0.6295(16) 0.603(3) 0.505(3) 0.095(15) Uani 0.50 1 d PD A 1
C85 C 0.5781(17) 0.581(4) 0.455(3) 0.095(15) Uani 0.50 1 d PD A 1
C91 C 0.6166(11) 0.447(2) 0.6425(15) 0.031(12) Uani 1 1 d . A .
H91A H 0.6113 0.4714 0.6698 0.037 Uiso 1 1 calc R . .
H91B H 0.6389 0.4602 0.6377 0.037 Uiso 1 1 calc R . .
C93 C 0.6282(10) 0.312(3) 0.6213(14) 0.026(11) Uani 1 1 d . A .
H93 H 0.6387 0.3321 0.5980 0.032 Uiso 1 1 calc R . .
C94 C 0.6288(11) 0.233(3) 0.6283(15) 0.022(12) Uani 1 1 d . . .
C95 C 0.6081(11) 0.201(3) 0.6569(14) 0.035(12) Uani 1 1 d . . .
H95 H 0.6052 0.1493 0.6588 0.042 Uiso 1 1 calc R . .
C96 C 0.5906(10) 0.2556(19) 0.6844(13) 0.010(10) Uani 1 1 d . . .
C100 C 0.6245(10) 0.129(3) 0.5777(15) 0.040(15) Uani 1 1 d D . .
H10A H 0.6178 0.0928 0.5991 0.060 Uiso 1 1 calc R . .
H10B H 0.6349 0.1022 0.5551 0.060 Uiso 1 1 calc R . .
H10C H 0.6058 0.1552 0.5643 0.060 Uiso 1 1 calc R . .
C101 C 0.6716(11) 0.139(3) 0.6316(14) 0.027(13) Uani 1 1 d D . .
H10D H 0.6876 0.1718 0.6466 0.041 Uiso 1 1 calc R . .
H10E H 0.6823 0.1021 0.6146 0.041 Uiso 1 1 calc R . .
H10F H 0.6599 0.1133 0.6532 0.041 Uiso 1 1 calc R . .
C102 C 0.5707(12) 0.217(3) 0.7143(15) 0.031(12) Uani 1 1 d . . .
H10G H 0.5525 0.2494 0.7193 0.037 Uiso 1 1 calc R . .
H10H H 0.5619 0.1718 0.6993 0.037 Uiso 1 1 calc R . .
C103 C 0.6662(13) 0.367(4) 0.7439(18) 0.064(19) Uani 1 1 d . . .
H10I H 0.6753 0.4169 0.7402 0.077 Uiso 1 1 calc R . .
H10J H 0.6623 0.3440 0.7146 0.077 Uiso 1 1 calc R . .
C104 C 0.6858(15) 0.328(3) 0.767(3) 0.06(2) Uani 1 1 d . . .
H10K H 0.6904 0.3559 0.7951 0.068 Uiso 1 1 calc R . .
H10L H 0.7058 0.3283 0.7529 0.068 Uiso 1 1 calc R . .
C105 C 0.680(2) 0.242(6) 0.782(4) 0.19(4) Uani 1 1 d . . .
H10M H 0.6653 0.2405 0.8042 0.290 Uiso 1 1 calc R . .
H10N H 0.7007 0.2204 0.7933 0.290 Uiso 1 1 calc R . .
H10O H 0.6715 0.2137 0.7562 0.290 Uiso 1 1 calc R . .
C106 C 0.4930(12) 0.319(3) 0.669(2) 0.064(17) Uani 1 1 d . . .
C107 C 0.4855(13) 0.238(3) 0.679(2) 0.08(2) Uani 1 1 d . . .
H10P H 0.5054 0.2095 0.6826 0.120 Uiso 1 1 calc R . .
H10Q H 0.4713 0.2172 0.6550 0.120 Uiso 1 1 calc R . .
H10R H 0.4749 0.2358 0.7061 0.120 Uiso 1 1 calc R . .
C92 C 0.6131(11) 0.3567(19) 0.6468(13) 0.024(11) Uani 1 1 d . . .
C97 C 0.5946(10) 0.328(2) 0.6782(13) 0.022(10) Uani 1 1 d . A .
C98 C 0.6483(9) 0.184(2) 0.6010(12) 0.047(15) Uani 1 1 d D . .
C108 C 0.4775(16) 0.363(3) 0.635(2) 0.06(2) Uani 1 1 d . . .
H10S H 0.4568 0.3801 0.6434 0.091 Uiso 1 1 calc R . .
H10T H 0.4742 0.3340 0.6080 0.091 Uiso 1 1 calc R . .
H10U H 0.4908 0.4066 0.6297 0.091 Uiso 1 1 calc R . .
C23 C 0.7272(17) 0.359(5) 0.965(3) 0.12(2) Uani 1 1 d D A .
H23A H 0.7147 0.3320 0.9854 0.187 Uiso 1 1 calc R . .
H23B H 0.7224 0.4118 0.9662 0.187 Uiso 1 1 calc R . .
H23C H 0.7500 0.3507 0.9733 0.187 Uiso 1 1 calc R . .
C99 C 0.6690(13) 0.234(4) 0.574(3) 0.09(3) Uani 1 1 d D . .
H99A H 0.6866 0.2045 0.5641 0.139 Uiso 1 1 calc R . .
H99B H 0.6778 0.2752 0.5920 0.139 Uiso 1 1 calc R . .
H99C H 0.6559 0.2534 0.5484 0.139 Uiso 1 1 calc R . .
C65 C 0.491(3) 1.047(6) 0.720(3) 0.057(10) Uani 0.50 1 d PD A -2
H65A H 0.5029 1.0218 0.7453 0.086 Uiso 0.50 1 calc PR A -2
H65B H 0.4683 1.0415 0.7217 0.086 Uiso 0.50 1 calc PR A -2
H65C H 0.4969 1.1001 0.7215 0.086 Uiso 0.50 1 calc PR A -2
C85A C 0.5800(19) 0.583(4) 0.452(2) 0.095(15) Uani 0.50 1 d PD A 2
C87A C 0.6301(16) 0.604(4) 0.503(3) 0.095(15) Uani 0.50 1 d PD A 2
C89A C 0.6173(18) 0.475(3) 0.472(3) 0.095(15) Uani 0.50 1 d PD A 2
C64A C 0.4688(12) 1.028(3) 0.650(2) 0.057(10) Uani 0.50 1 d P . .
H64D H 0.4515 1.0009 0.6339 0.086 Uiso 0.50 1 calc PR A 1
H64E H 0.4665 1.0813 0.6439 0.086 Uiso 0.50 1 calc PR A 1
H64F H 0.4677 1.0202 0.6818 0.086 Uiso 0.50 1 calc PR A 1
H64A H 0.4693 1.0079 0.6210 0.086 Uiso 0.50 1 calc PR A -2
H64B H 0.4650 1.0818 0.6486 0.086 Uiso 0.50 1 calc PR A -2
H64C H 0.4516 1.0046 0.6648 0.086 Uiso 0.50 1 calc PR A -2
C63A C 0.5295(13) 1.049(3) 0.657(2) 0.057(10) Uani 0.50 1 d P . .
H63D H 0.5283 1.0546 0.6885 0.086 Uiso 0.50 1 calc PR A 1
H63E H 0.5284 1.0978 0.6431 0.086 Uiso 0.50 1 calc PR A 1
H63F H 0.5498 1.0251 0.6519 0.086 Uiso 0.50 1 calc PR A 1
H63A H 0.5495 1.0349 0.6741 0.086 Uiso 0.50 1 calc PR A -2
H63B H 0.5272 1.1030 0.6572 0.086 Uiso 0.50 1 calc PR A -2
H63C H 0.5299 1.0316 0.6269 0.086 Uiso 0.50 1 calc PR A -2
C205 C 0.5684(18) 0.706(5) 0.602(2) 0.22(4) Uani 1 1 d D . .
H20A H 0.5890 0.6812 0.6007 0.335 Uiso 1 1 calc R . .
H20B H 0.5510 0.6716 0.5928 0.335 Uiso 1 1 calc R . .
H20C H 0.5663 0.7209 0.6327 0.335 Uiso 1 1 calc R . .
C213 C 0.688(3) -0.224(7) 0.785(3) 0.17(2) Uani 1 1 d . . .
C215 C 0.633(3) -0.272(7) 0.832(3) 0.17(2) Uani 1 1 d . . .
C214 C 0.665(2) -0.240(6) 0.832(3) 0.17(2) Uani 1 1 d D . .
O200 O 0.770(2) 0.077(4) 0.583(3) 0.20(3) Uani 1 1 d D . .
O204 O 0.5807(13) 0.778(5) 0.5363(14) 0.22(4) Uani 1 1 d D . .
C206 C 0.566(2) 0.782(8) 0.5698(19) 0.22(4) Uani 1 1 d D . .
C210 C 0.619(3) -0.244(5) 0.940(4) 0.18(3) Uani 1 1 d D . .
H21A H 0.6046 -0.2695 0.9181 0.271 Uiso 1 1 calc R . .
H21B H 0.6220 -0.2736 0.9667 0.271 Uiso 1 1 calc R . .
H21C H 0.6402 -0.2382 0.9282 0.271 Uiso 1 1 calc R . .
C207 C 0.5457(18) 0.836(5) 0.588(2) 0.22(4) Uani 1 1 d D . .
H20D H 0.5471 0.8831 0.5726 0.335 Uiso 1 1 calc R . .
H20E H 0.5527 0.8431 0.6191 0.335 Uiso 1 1 calc R . .
H20F H 0.5236 0.8183 0.5849 0.335 Uiso 1 1 calc R . .
O208 O 0.600(2) -0.115(5) 0.919(3) 0.18(3) Uani 1 1 d D . .
O212 O 0.6850(17) -0.213(4) 0.8587(17) 0.17(2) Uani 1 1 d D . .
C201 C 0.778(4) 0.118(7) 0.551(4) 0.20(3) Uani 1 1 d D . .
C209 C 0.606(4) -0.166(8) 0.950(4) 0.18(3) Uani 1 1 d D . .
C211 C 0.658(2) -0.136(7) 0.953(4) 0.18(3) Uani 1 1 d D . .
H21D H 0.6668 -0.1548 0.9263 0.271 Uiso 1 1 calc R . .
H21E H 0.6695 -0.1590 0.9785 0.271 Uiso 1 1 calc R . .
H21F H 0.6604 -0.0823 0.9543 0.271 Uiso 1 1 calc R . .
C203 C 0.754(3) 0.204(5) 0.551(4) 0.20(3) Uani 1 1 d D . .
H20G H 0.7575 0.2331 0.5251 0.295 Uiso 1 1 calc R . .
H20H H 0.7611 0.2324 0.5774 0.295 Uiso 1 1 calc R . .
H20I H 0.7315 0.1916 0.5511 0.295 Uiso 1 1 calc R . .
C202 C 0.806(3) 0.142(6) 0.532(5) 0.20(3) Uani 1 1 d D . .
H20J H 0.7993 0.1735 0.5062 0.295 Uiso 1 1 calc R . .
H20K H 0.8175 0.0990 0.5222 0.295 Uiso 1 1 calc R . .
H20L H 0.8193 0.1705 0.5531 0.295 Uiso 1 1 calc R . .

loop_
_atom_site_aniso_label
_atom_site_aniso_U_11
_atom_site_aniso_U_22
_atom_site_aniso_U_33
_atom_site_aniso_U_23
_atom_site_aniso_U_13
_atom_site_aniso_U_12
Ti1 0.028(5) 0.012(4) 0.018(4) -0.005(3) 0.002(3) 0.005(3)
O0AA 0.05(2) 0.006(14) 0.020(16) 0.005(12) 0.005(14) -0.002(13)
C0AA 0.04(3) 0.00(2) 0.02(2) -0.028(19) 0.03(2) -0.03(2)
C3AA 0.15(5) 0.05(3) 0.09(4) 0.09(3) 0.01(4) 0.05(3)
C8AA 0.15(5) 0.05(3) 0.09(4) 0.09(3) 0.01(4) 0.05(3)
C9AA 0.15(5) 0.05(3) 0.09(4) 0.09(3) 0.01(4) 0.05(3)
Ti2 0.034(5) -0.002(3) 0.008(4) -0.003(3) 0.014(3) -0.006(3)
O2 0.012(17) 0.032(17) 0.013(14) 0.022(13) 0.012(13) 0.023(13)
C4AA 0.03(3) -0.01(2) 0.04(3) 0.04(2) 0.03(2) 0.000(19)
Ti3 0.026(4) 0.000(3) 0.013(4) -0.004(3) 0.006(3) 0.000(3)
O3 0.003(16) 0.016(15) 0.016(16) 0.012(13) -0.003(13) 0.012(12)
C5AA 0.00(2) 0.05(3) 0.05(3) 0.00(3) 0.01(2) 0.00(2)
Ti4 0.028(4) -0.006(3) 0.019(4) -0.001(3) 0.008(3) -0.001(3)
O4 0.024(17) 0.004(15) 0.038(18) 0.002(13) -0.020(14) -0.003(13)
C6AA 0.05(4) 0.02(3) 0.06(4) 0.02(3) 0.02(3) 0.04(3)
O5 -0.005(14) 0.020(14) 0.029(15) -0.002(12) -0.001(12) 0.002(11)
C7AA 0.02(2) 0.01(2) 0.03(3) 0.023(19) 0.01(2) 0.013(18)
O6 0.034(18) 0.009(14) 0.006(12) -0.027(11) 0.003(12) 0.008(12)
C2AA 0.15(5) 0.05(3) 0.09(4) 0.09(3) 0.01(4) 0.05(3)
O7 0.05(2) 0.007(13) 0.000(13) -0.009(11) -0.005(14) 0.011(14)
O8 0.036(17) 0.002(15) 0.017(15) 0.011(12) -0.004(13) 0.002(13)
C8 0.15(5) 0.05(3) 0.09(4) 0.09(3) 0.01(4) 0.05(3)
O9 0.044(18) 0.005(15) -0.002(14) -0.003(12) 0.025(13) 0.008(13)
O10 0.030(16) 0.003(13) 0.027(15) 0.008(11) 0.006(12) 0.014(11)
C1AA 0.15(5) 0.05(3) 0.09(4) 0.09(3) 0.01(4) 0.05(3)
O11 0.010(16) 0.018(14) 0.022(16) -0.025(13) -0.010(13) 0.006(12)
O12 0.019(16) -0.016(12) 0.058(16) -0.009(11) 0.015(13) -0.012(11)
C12 0.06(3) -0.008(19) 0.03(3) -0.009(19) 0.00(2) -0.05(2)
O13 0.034(17) 0.002(14) 0.019(14) -0.004(12) 0.007(13) -0.005(12)
C13 0.03(3) 0.01(3) 0.04(3) -0.02(2) -0.01(2) 0.02(2)
O14 0.001(15) 0.013(14) 0.023(15) -0.033(12) -0.004(12) 0.008(11)
C14 0.05(3) 0.06(3) 0.01(3) -0.01(2) 0.00(2) 0.03(3)
O15 0.031(17) 0.001(15) 0.06(2) -0.016(15) -0.023(16) -0.013(13)
C15 0.05(3) 0.02(2) -0.01(2) 0.021(18) -0.01(2) 0.01(2)
C16 0.05(3) 0.07(3) 0.05(3) 0.03(3) 0.03(3) 0.07(3)
C17 0.02(3) 0.02(2) 0.02(2) -0.046(18) 0.014(19) -0.026(19)
C18 0.00(3) 0.04(3) 0.04(3) 0.00(3) 0.00(2) 0.01(2)
C19 0.04(3) 0.04(3) 0.00(2) 0.00(2) 0.02(2) -0.01(3)
C20 0.03(3) 0.01(3) 0.02(2) -0.037(19) 0.01(2) 0.02(2)
C21 0.04(3) 0.09(3) 0.23(7) 0.04(4) -0.02(3) 0.03(3)
C22 0.04(3) 0.09(3) 0.23(7) 0.04(4) -0.02(3) 0.03(3)
C24 0.04(3) 0.09(3) 0.23(7) 0.04(4) -0.02(3) 0.03(3)
C28 0.04(3) 0.04(3) 0.005(19) 0.005(18) -0.022(19) -0.04(2)
C29 0.03(3) 0.08(4) 0.07(4) -0.04(3) 0.04(3) -0.04(3)
C30 0.03(3) -0.020(13) 0.09(4) 0.007(17) -0.02(3) 0.027(15)
C31 0.11(4) 0.05(5) 0.07(4) 0.00(4) 0.08(4) 0.03(3)
C32 0.02(3) 0.12(5) 0.03(3) 0.05(3) 0.00(3) -0.05(3)
C33 0.01(2) 0.06(3) 0.03(2) -0.05(2) 0.03(2) 0.01(2)
C34 0.03(3) 0.04(3) 0.03(3) 0.00(2) -0.02(2) -0.02(2)
C35 0.03(3) 0.24(6) 0.09(4) 0.07(4) 0.00(2) -0.04(3)
C37 0.03(3) 0.24(6) 0.09(4) 0.07(4) 0.00(2) -0.04(3)
C38 0.03(3) 0.24(6) 0.09(4) 0.07(4) 0.00(2) -0.04(3)
C36 0.03(3) 0.24(6) 0.09(4) 0.07(4) 0.00(2) -0.04(3)
C39 0.02(2) -0.012(16) 0.01(2) 0.002(15) 0.03(2) 0.019(15)
C40 0.02(3) 0.02(3) 0.01(3) 0.00(2) 0.02(2) -0.01(2)
C41 0.07(4) 0.05(4) 0.03(3) -0.02(2) 0.00(3) -0.01(3)
C42 0.05(4) 0.02(3) 0.11(4) 0.00(3) 0.01(3) -0.01(3)
C43 0.03(3) 0.03(3) 0.02(3) 0.06(2) -0.02(3) -0.02(2)
C44 0.02(2) -0.002(18) 0.03(2) -0.008(17) -0.03(2) 0.011(17)
C45 0.04(3) 0.04(2) 0.00(2) 0.013(19) -0.03(2) -0.03(2)
C46 0.09(3) 0.03(2) 0.09(2) 0.039(18) -0.01(2) -0.021(18)
C48 0.09(3) 0.03(2) 0.09(2) 0.039(18) -0.01(2) -0.021(18)
C47 0.09(3) 0.03(2) 0.09(2) 0.039(18) -0.01(2) -0.021(18)
C49 0.09(3) 0.03(2) 0.09(2) 0.039(18) -0.01(2) -0.021(18)
C50 0.04(3) 0.001(18) 0.00(2) 0.000(16) -0.03(2) -0.005(18)
C51 0.01(2) 0.006(19) 0.05(3) -0.056(19) -0.01(2) 0.012(16)
C52 0.02(2) 0.009(17) 0.02(3) 0.01(3) 0.02(3) 0.003(14)
C53 0.02(2) 0.009(17) 0.02(3) 0.01(3) 0.02(3) 0.003(14)
C54 0.02(2) 0.009(17) 0.02(3) 0.01(3) 0.02(3) 0.003(14)
C55 0.02(2) 0.009(17) 0.02(3) 0.01(3) 0.02(3) 0.003(14)
C56 0.02(2) 0.009(17) 0.02(3) 0.01(3) 0.02(3) 0.003(14)
C57 0.02(2) 0.009(17) 0.02(3) 0.01(3) 0.02(3) 0.003(14)
C58 -0.01(2) 0.04(3) 0.03(3) -0.01(2) 0.00(2) -0.011(19)
C59 0.03(3) 0.01(2) 0.02(2) 0.065(17) 0.008(19) -0.023(17)
C61 0.06(2) 0.042(19) 0.07(3) 0.017(18) 0.02(2) -0.007(16)
C60 0.06(2) 0.042(19) 0.07(3) 0.017(18) 0.02(2) -0.007(16)
C62 0.06(2) 0.042(19) 0.07(3) 0.017(18) 0.02(2) -0.007(16)
C63 0.06(2) 0.042(19) 0.07(3) 0.017(18) 0.02(2) -0.007(16)
C64 0.06(2) 0.042(19) 0.07(3) 0.017(18) 0.02(2) -0.007(16)
C66 0.04(3) 0.03(3) 0.02(2) 0.00(2) -0.02(2) -0.01(2)
C67 0.02(3) 0.03(3) 0.02(3) -0.02(2) -0.01(2) -0.02(2)
C68 0.06(3) 0.00(3) 0.07(3) 0.03(3) 0.01(3) 0.01(2)
C69 0.04(3) 0.06(4) 0.00(2) 0.00(2) 0.00(2) 0.03(3)
C70 0.04(3) 0.03(3) 0.00(2) 0.00(2) 0.01(2) -0.01(3)
C71 0.00(2) 0.04(3) 0.04(3) 0.00(2) 0.00(2) 0.01(2)
C72 0.02(3) -0.010(18) 0.01(2) 0.002(16) -0.024(19) 0.008(17)
C73 0.08(3) 0.09(3) 0.06(2) 0.03(2) 0.000(18) 0.02(2)
C75 0.08(3) 0.09(3) 0.06(2) 0.03(2) 0.000(18) 0.02(2)
C76 0.08(3) 0.09(3) 0.06(2) 0.03(2) 0.000(18) 0.02(2)
C74 0.08(3) 0.09(3) 0.06(2) 0.03(2) 0.000(18) 0.02(2)
C77 0.02(3) 0.01(2) -0.01(2) -0.001(19) 0.00(2) 0.00(2)
C78 -0.01(3) 0.03(3) 0.07(3) 0.03(2) -0.03(2) 0.00(2)
C79 0.01(3) 0.08(4) 0.04(3) 0.03(3) 0.02(3) 0.06(3)
C80 0.04(3) 0.07(4) 0.07(4) 0.02(3) 0.01(3) 0.07(3)
C81 0.06(4) 0.10(5) 0.03(4) 0.02(4) 0.03(3) 0.05(4)
C82 0.05(3) 0.03(3) 0.02(3) 0.01(2) 0.04(3) -0.02(2)
C83 0.05(3) -0.015(16) 0.02(2) 0.003(16) 0.01(2) 0.026(18)
C84 0.10(3) 0.12(4) 0.06(2) 0.04(2) 0.02(2) 0.07(3)
C89 0.10(3) 0.12(4) 0.06(2) 0.04(2) 0.02(2) 0.07(3)
C87 0.10(3) 0.12(4) 0.06(2) 0.04(2) 0.02(2) 0.07(3)
C85 0.10(3) 0.12(4) 0.06(2) 0.04(2) 0.02(2) 0.07(3)
C91 0.07(3) 0.01(3) 0.01(3) 0.03(2) 0.02(2) -0.02(2)
C93 0.00(2) 0.06(3) 0.02(2) 0.01(2) 0.00(2) -0.01(2)
C94 0.01(3) 0.02(3) 0.03(3) 0.00(2) 0.01(2) 0.01(2)
C95 0.06(3) 0.01(3) 0.03(2) 0.02(2) 0.01(2) 0.05(2)
C96 0.04(3) -0.005(18) 0.00(2) -0.018(16) 0.00(2) -0.007(17)
C100 0.01(3) 0.10(4) 0.01(2) -0.06(3) -0.02(2) 0.03(3)
C101 0.00(3) 0.04(3) 0.04(3) 0.01(2) -0.01(3) 0.01(2)
C102 0.05(3) 0.03(3) 0.01(3) 0.00(2) -0.01(2) 0.01(2)
C103 0.04(4) 0.13(6) 0.02(3) -0.01(4) 0.00(3) -0.03(4)
C104 0.03(4) 0.05(4) 0.09(6) -0.03(4) 0.01(4) 0.04(3)
C105 0.05(8) 0.36(12) 0.17(10) 0.15(9) 0.03(7) 0.03(7)
C106 0.05(3) 0.06(3) 0.09(4) -0.09(3) 0.03(3) -0.03(2)
C107 0.03(3) 0.05(4) 0.17(6) -0.01(4) 0.05(4) -0.02(3)
C92 0.06(3) -0.007(18) 0.02(2) -0.026(16) -0.01(2) 0.028(19)
C97 0.02(3) 0.03(3) 0.01(2) 0.00(2) -0.01(2) -0.01(2)
C98 0.08(4) 0.06(3) 0.00(2) 0.01(2) -0.01(2) 0.04(3)
C108 0.08(5) 0.02(3) 0.07(4) 0.00(3) -0.04(4) -0.06(4)
C23 0.04(3) 0.09(3) 0.23(7) 0.04(4) -0.02(3) 0.03(3)
C99 0.01(3) 0.14(7) 0.13(8) -0.02(6) 0.05(4) -0.01(4)
C65 0.06(2) 0.042(19) 0.07(3) 0.017(18) 0.02(2) -0.007(16)
C85A 0.10(3) 0.12(4) 0.06(2) 0.04(2) 0.02(2) 0.07(3)
C87A 0.10(3) 0.12(4) 0.06(2) 0.04(2) 0.02(2) 0.07(3)
C89A 0.10(3) 0.12(4) 0.06(2) 0.04(2) 0.02(2) 0.07(3)
C64A 0.06(2) 0.042(19) 0.07(3) 0.017(18) 0.02(2) -0.007(16)
C63A 0.06(2) 0.042(19) 0.07(3) 0.017(18) 0.02(2) -0.007(16)
C205 0.12(4) 0.49(10) 0.06(2) 0.10(4) -0.03(2) -0.19(5)
C213 0.20(4) 0.25(6) 0.05(2) 0.02(3) -0.03(2) 0.00(4)
C215 0.20(4) 0.25(6) 0.05(2) 0.02(3) -0.03(2) 0.00(4)
C214 0.20(4) 0.25(6) 0.05(2) 0.02(3) -0.03(2) 0.00(4)
O200 0.30(8) 0.13(5) 0.16(7) 0.06(4) 0.01(6) 0.00(5)
O204 0.12(4) 0.49(10) 0.06(2) 0.10(4) -0.03(2) -0.19(5)
C206 0.12(4) 0.49(10) 0.06(2) 0.10(4) -0.03(2) -0.19(5)
C210 0.16(7) 0.20(8) 0.16(5) 0.03(5) -0.04(5) -0.06(6)
C207 0.12(4) 0.49(10) 0.06(2) 0.10(4) -0.03(2) -0.19(5)
O208 0.16(7) 0.20(8) 0.16(5) 0.03(5) -0.04(5) -0.06(6)
O212 0.20(4) 0.25(6) 0.05(2) 0.02(3) -0.03(2) 0.00(4)
C201 0.30(8) 0.13(5) 0.16(7) 0.06(4) 0.01(6) 0.00(5)
C209 0.16(7) 0.20(8) 0.16(5) 0.03(5) -0.04(5) -0.06(6)
C211 0.16(7) 0.20(8) 0.16(5) 0.03(5) -0.04(5) -0.06(6)
C203 0.30(8) 0.13(5) 0.16(7) 0.06(4) 0.01(6) 0.00(5)
C202 0.30(8) 0.13(5) 0.16(7) 0.06(4) 0.01(6) 0.00(5)

loop_
_atom_type_symbol
_atom_type_description
_atom_type_scat_dispersion_real
_atom_type_scat_dispersion_imag
_atom_type_scat_source
C C 0.0033 0.0016 'International Tables Vol C Tables 4.2.6.8 and 6.1.1.4'
H H 0.0000 0.0000 'International Tables Vol C Tables 4.2.6.8 and 6.1.1.4'
O O 0.0106 0.0060 'International Tables Vol C Tables 4.2.6.8 and 6.1.1.4'
Ti Ti 0.2776 0.4457 'International Tables Vol C Tables 4.2.6.8 and 6.1.1.4'

loop_
_geom_angle_atom_site_label_1
_geom_angle_atom_site_label_2
_geom_angle_atom_site_label_3
_geom_angle
_geom_angle_site_symmetry_1
_geom_angle_site_symmetry_3
O0AA Ti1 Ti2 132.1(9) . .
O0AA Ti1 O2 88.8(12) . .
O0AA Ti1 O3 167.1(11) . .
O0AA Ti1 Ti4 97.2(9) . .
O0AA Ti1 O8 88.9(11) . .
O0AA Ti1 O10 94.8(12) . .
O2 Ti1 Ti2 85.0(8) . .
O2 Ti1 O3 83.2(11) . .
O2 Ti1 Ti4 131.2(8) . .
O2 Ti1 O8 167.8(11) . .
O2 Ti1 O10 95.4(11) . .
O3 Ti1 Ti2 37.3(7) . .
O3 Ti1 Ti4 80.8(7) . .
Ti4 Ti1 Ti2 55.6(2) . .
O8 Ti1 Ti2 87.7(7) . .
O8 Ti1 O3 96.8(10) . .
O8 Ti1 Ti4 37.4(7) . .
O9 Ti1 O0AA 105.2(13) . .
O9 Ti1 Ti2 122.7(9) . .
O9 Ti1 O2 101.1(12) . .
O9 Ti1 O3 86.3(11) . .
O9 Ti1 Ti4 123.3(9) . .
O9 Ti1 O8 91.0(12) . .
O9 Ti1 O10 154.1(12) . .
O10 Ti1 Ti2 39.1(7) . .
O10 Ti1 O3 76.0(10) . .
O10 Ti1 Ti4 35.9(7) . .
O10 Ti1 O8 72.8(11) . .
C0AA O0AA Ti1 122(3) . .
O0AA C0AA C4AA 128(4) . .
O0AA C0AA C13 115(3) . .
C13 C0AA C4AA 113(4) . .
C7AA C3AA H3AA 126.6 . .
C7AA C3AA H3AB 112.0 . .
C7AA C3AA H3AC 97.2 . .
C7AA C8AA H8AA 105.3 . .
C7AA C8AA H8AB 104.1 . .
C7AA C8AA H8AC 132.6 . .
C7AA C9AA H9AA 118.5 . .
C7AA C9AA H9AB 102.6 . .
C7AA C9AA H9AC 107.6 . .
Ti3 Ti2 Ti1 122.0(3) . .
Ti3 Ti2 Ti4 62.5(2) . .
O3 Ti2 Ti1 43.5(8) . .
O3 Ti2 Ti3 147.0(8) . .
O3 Ti2 Ti4 90.0(8) . .
O3 Ti2 O10 79.6(11) . .
O3 Ti2 O11 82.9(10) . .
Ti4 Ti2 Ti1 61.3(2) . .
O4 Ti2 Ti1 132.1(10) . .
O4 Ti2 Ti3 94.6(9) . .
O4 Ti2 O3 88.9(12) . .
O4 Ti2 Ti4 128.9(10) . .
O4 Ti2 O10 163.7(12) . .
O4 Ti2 O11 106.3(12) . .
O4 Ti2 O12 98.2(12) . 2_656
O4 Ti2 O13 92.1(12) . .
O10 Ti2 Ti1 36.5(7) . .
O10 Ti2 Ti3 89.0(7) . .
O10 Ti2 Ti4 40.7(7) . .
O10 Ti2 O11 83.9(10) . .
O11 Ti2 Ti1 77.2(7) . .
O11 Ti2 Ti3 126.9(7) . .
O11 Ti2 Ti4 124.3(7) . .
O12 Ti2 Ti1 129.2(8) 2_656 .
O12 Ti2 Ti3 45.3(9) 2_656 .
O12 Ti2 O3 165.6(11) 2_656 .
O12 Ti2 Ti4 95.0(9) 2_656 .
O12 Ti2 O10 95.6(11) 2_656 .
O12 Ti2 O11 83.1(11) 2_656 .
O12 Ti2 O13 86.8(12) 2_656 .
O13 Ti2 Ti1 96.3(8) . .
O13 Ti2 Ti3 41.6(8) . .
O13 Ti2 O3 105.5(11) . .
O13 Ti2 Ti4 39.6(8) . .
O13 Ti2 O10 80.0(10) . .
O13 Ti2 O11 160.0(11) . .
C20 O2 Ti1 115(2) . .
C0AA C4AA C102 115(4) . .
C5AA C4AA C0AA 128(5) . .
C5AA C4AA C102 117(4) . .
Ti2 Ti3 Ti3 73.5(3) . 2_656
Ti2 Ti3 Ti4 59.2(2) . .
Ti3 Ti3 Ti4 101.4(2) 2_656 .
O5 Ti3 Ti2 95.8(8) . .
O5 Ti3 Ti3 97.8(8) . 2_656
O5 Ti3 Ti4 141.6(8) . .
O5 Ti3 O6 95.1(11) . .
O5 Ti3 O12 88.6(10) . 2_656
O5 Ti3 O12 98.6(10) . .
O5 Ti3 O13 104.0(11) . .
O5 Ti3 O14 176.9(11) . .
O6 Ti3 Ti2 144.4(8) . .
O6 Ti3 Ti3 138.0(9) . 2_656
O6 Ti3 Ti4 92.5(8) . .
O6 Ti3 O12 175.5(11) . 2_656
O6 Ti3 O12 95.5(11) . .
O6 Ti3 O13 105.2(11) . .
O6 Ti3 O14 82.2(11) . .
O12 Ti3 Ti2 37.1(7) 2_656 .
O12 Ti3 Ti2 116.2(8) . .
O12 Ti3 Ti3 43.1(8) . 2_656
O12 Ti3 Ti3 38.6(7) 2_656 2_656
O12 Ti3 Ti4 118.1(7) . .
O12 Ti3 Ti4 86.0(7) 2_656 .
O12 Ti3 O12 81.5(11) . 2_656
O12 Ti3 O13 147.6(11) . .
O12 Ti3 O14 94.1(10) 2_656 .
O12 Ti3 O14 83.2(10) . .
O13 Ti3 Ti2 39.2(7) . .
O13 Ti3 Ti3 110.1(8) . 2_656
O13 Ti3 Ti4 38.0(7) . .
O13 Ti3 O12 76.2(10) . 2_656
O13 Ti3 O14 75.4(10) . .
O14 Ti3 Ti2 85.6(8) . .
O14 Ti3 Ti3 85.3(7) . 2_656
O14 Ti3 Ti4 37.5(7) . .
Ti2 O3 Ti1 99.2(11) . .
C34 O3 Ti1 127(3) . .
C34 O3 Ti2 134(3) . .
C4AA C5AA H5AA 121.4 . .
C4AA C5AA C6AA 122(5) . .
C6AA C5AA H5AA 116.6 . .
Ti1 Ti4 H7 126(6) . .
Ti2 Ti4 Ti1 63.0(2) . .
Ti2 Ti4 Ti3 58.4(2) . .
Ti2 Ti4 H7 146.9(15) . .
Ti3 Ti4 Ti1 119.7(3) . .
Ti3 Ti4 H7 111(5) . .
O7 Ti4 Ti1 128.6(10) . .
O7 Ti4 Ti2 123.6(9) . .
O7 Ti4 Ti3 96.1(8) . .
O7 Ti4 H7 23.6(6) . .
O7 Ti4 O8 92.6(12) . .
O7 Ti4 O10 160.5(13) . .
O7 Ti4 O13 88.9(11) . .
O7 Ti4 O14 104.4(13) . .
O7 Ti4 O15 96.9(13) . .
O8 Ti4 Ti1 40.2(8) . .
O8 Ti4 Ti2 96.9(8) . .
O8 Ti4 Ti3 154.4(9) . .
O8 Ti4 H7 86(6) . .
O8 Ti4 O15 81.1(11) . .
O10 Ti4 Ti1 36.5(7) . .
O10 Ti4 Ti2 44.4(7) . .
O10 Ti4 Ti3 88.2(7) . .
O10 Ti4 H7 161(5) . .
O10 Ti4 O8 76.2(11) . .
O10 Ti4 O15 97.0(11) . .
O13 Ti4 Ti1 96.8(8) . .
O13 Ti4 Ti2 38.4(8) . .
O13 Ti4 Ti3 39.0(8) . .
O13 Ti4 H7 112.1(16) . .
O13 Ti4 O8 117.5(12) . .
O13 Ti4 O10 82.5(10) . .
O13 Ti4 O15 160.4(12) . .
O14 Ti4 Ti1 127.0(8) . .
O14 Ti4 Ti2 88.1(7) . .
O14 Ti4 Ti3 41.8(8) . .
O14 Ti4 H7 103(6) . .
O14 Ti4 O8 155.7(12) . .
O14 Ti4 O10 91.5(11) . .
O14 Ti4 O13 80.7(11) . .
O14 Ti4 O15 79.7(11) . .
O15 Ti4 Ti1 94.2(8) . .
O15 Ti4 Ti2 139.5(9) . .
O15 Ti4 Ti3 121.5(8) . .
O15 Ti4 H7 73.6(15) . .
C45 O4 Ti2 154(3) . .
C5AA C6AA C7AA 123(5) . .
C5AA C6AA C12 115(4) . .
C12 C6AA C7AA 122(5) . .
C59 O5 Ti3 161(3) . .
C3AA C7AA C8 72(10) . .
C8AA C7AA C3AA 104(10) . .
C8AA C7AA C9AA 98(10) . .
C8AA C7AA C2AA 140(10) . .
C8AA C7AA C8 39(10) . .
C9AA C7AA C3AA 99(10) . .
C9AA C7AA C2AA 93(10) . .
C9AA C7AA C8 125(10) . .
C6AA C7AA C3AA 132(9) . .
C6AA C7AA C8AA 109(9) . .
C6AA C7AA C9AA 111(10) . .
C6AA C7AA C2AA 102(4) . .
C6AA C7AA C8 115(4) . .
C2AA C7AA C3AA 36(10) . .
C2AA C7AA C8 104(6) . .
C1AA C7AA C3AA 123(10) . .
C1AA C7AA C8AA 67(10) . .
C1AA C7AA C9AA 37(10) . .
C1AA C7AA C6AA 102(4) . .
C1AA C7AA C2AA 130(6) . .
C1AA C7AA C8 104(6) . .
C72 O6 Ti3 136(2) . .
C7AA C2AA H2AA 113.8 . .
C7AA C2AA H2AB 104.2 . .
C7AA C2AA H2AC 115.4 . .
H2AA C2AA H2AB 109.3 . .
H2AA C2AA H2AC 107.3 . .
H2AB C2AA H2AC 106.4 . .
Ti4 O7 H7 101(2) . .
C83 O7 Ti4 147(3) . .
C83 O7 H7 109(4) . .
Ti4 O8 Ti1 102.3(12) . .
C97 O8 Ti1 126(2) . .
C97 O8 Ti4 131(2) . .
C7AA C8 H8A 109.6 . .
C7AA C8 H8B 108.2 . .
C7AA C8 H8C 115.3 . .
H8A C8 H8B 107.9 . .
H8A C8 H8C 106.8 . .
H8B C8 H8C 108.8 . .
C103 O9 Ti1 162(3) . .
Ti1 O10 Ti2 104.4(12) . .
Ti4 O10 Ti1 107.5(12) . .
Ti4 O10 Ti2 94.9(10) . .
C7AA C1AA H1AA 119.4 . .
C7AA C1AA H1AB 111.5 . .
C7AA C1AA H1AC 122.9 . .
H1AA C1AA H1AB 100.0 . .
H1AA C1AA H1AC 97.0 . .
H1AB C1AA H1AC 102.4 . .
Ti2 O12 Ti3 149.8(14) 2_656 .
Ti2 O12 Ti3 97.7(11) 2_656 2_656
Ti3 O12 Ti3 98.2(11) . 2_656
C6AA C12 H12 120.8 . .
C13 C12 C6AA 117(4) . .
C13 C12 H12 122.6 . .
Ti2 O13 Ti3 99.2(11) . .
Ti2 O13 Ti4 102.0(12) . .
Ti4 O13 Ti3 103.0(12) . .
C0AA C13 C14 116(4) . .
C12 C13 C0AA 124(4) . .
C12 C13 C14 120(4) . .
Ti4 O14 Ti3 100.7(11) . .
C13 C14 H14A 108.7 . .
C13 C14 H14B 110.0 . .
C13 C14 C15 113(4) . .
H14A C14 H14B 107.9 . .
C15 C14 H14A 108.0 . .
C15 C14 H14B 109.5 . .
C106 O15 Ti4 128(3) . .
C16 C15 C14 118(4) . .
C20 C15 C14 128(4) . .
C20 C15 C16 115(4) . .
C15 C16 H16 117.9 . .
C17 C16 C15 121(4) . .
C17 C16 H16 121.0 . .
C16 C17 C18 119(4) . .
C16 C17 C21 127(4) . .
C18 C17 C21 114(4) . .
C17 C18 H18 120.7 . .
C17 C18 C19 117(4) . .
C19 C18 H18 122.5 . .
C18 C19 C28 110(4) . .
C20 C19 C18 125(5) . .
C20 C19 C28 124(5) . .
O2 C20 C19 121(5) . .
C15 C20 O2 116(4) . .
C15 C20 C19 123(5) . .
C17 C21 C22 112(5) . .
C17 C21 C24 119(5) . .
C17 C21 C23 113(6) . .
C22 C21 C24 110(7) . .
C22 C21 C23 89(6) . .
C23 C21 C24 110(3) . .
C21 C22 H22A 110.4 . .
C21 C22 H22B 114.2 . .
C21 C22 H22C 107.5 . .
H22A C22 H22B 107.5 . .
H22A C22 H22C 108.0 . .
H22B C22 H22C 109.1 . .
C21 C24 H24A 111.0 . .
C21 C24 H24B 112.8 . .
C21 C24 H24C 108.0 . .
H24A C24 H24B 108.4 . .
H24A C24 H24C 108.8 . .
H24B C24 H24C 107.8 . .
C19 C28 H28A 110.7 . .
C19 C28 H28B 106.5 . .
C19 C28 C29 118(4) . .
H28A C28 H28B 107.3 . .
C29 C28 H28A 107.7 . .
C29 C28 H28B 106.6 . .
C30 C29 C28 118(5) . .
C30 C29 C34 113(4) . .
C34 C29 C28 129(4) . .
C29 C30 H30 116.2 . .
C29 C30 C31 133(5) . .
C31 C30 H30 111.3 . .
C30 C31 C35 132(6) . .
C32 C31 C30 105(5) . .
C32 C31 C35 123(5) . .
C31 C32 H32 113.3 . .
C31 C32 C33 132(5) . .
C33 C32 H32 115.1 . .
C32 C33 C34 110(4) . .
C32 C33 C39 121(4) . .
C34 C33 C39 127(4) . .
O3 C34 C29 117(4) . .
O3 C34 C33 117(4) . .
C29 C34 C33 126(4) . .
C31 C35 C38 115(6) . .
C31 C35 C36 116(6) . .
C37 C35 C31 105(6) . .
C37 C35 C38 110(7) . .
C37 C35 C36 119(6) . .
C36 C35 C38 92(7) . .
C35 C37 H37A 114.4 . .
C35 C37 H37B 103.6 . .
C35 C37 H37C 112.1 . .
H37A C37 H37B 107.9 . .
H37A C37 H37C 108.9 . .
H37B C37 H37C 109.7 . .
C35 C38 H38A 105.8 . .
C35 C38 H38B 110.6 . .
C35 C38 H38C 112.3 . .
H38A C38 H38B 109.6 . .
H38A C38 H38C 109.1 . .
H38B C38 H38C 109.4 . .
C35 C36 H36A 117.5 . .
C35 C36 H36B 109.2 . .
C35 C36 H36C 102.6 . .
H36A C36 H36B 108.2 . .
H36A C36 H36C 110.3 . .
H36B C36 H36C 108.8 . .
C33 C39 H39A 109.8 . .
C33 C39 H39B 107.4 . .
H39A C39 H39B 107.8 . .
C40 C39 C33 113(3) . .
C40 C39 H39A 109.3 . .
C40 C39 H39B 109.0 . .
C41 C40 C39 116(4) . .
C45 C40 C39 122(4) . .
C45 C40 C41 122(4) . .
C40 C41 H41 123.3 . .
C42 C41 C40 112(5) . .
C42 C41 H41 124.4 . .
C41 C42 C46 116(5) . .
C43 C42 C41 124(5) . .
C43 C42 C46 120(5) . .
C42 C43 H43 117.0 . .
C42 C43 C44 128(5) . .
C44 C43 H43 115.4 . .
C43 C44 C45 109(4) . .
C43 C44 C50 129(4) . .
C45 C44 C50 122(3) . .
O4 C45 C44 115(4) . .
C40 C45 O4 121(4) . .
C40 C45 C44 123(4) . .
C48 C46 C42 110(4) . .
C48 C46 C49 114(5) . .
C47 C46 C42 106(4) . .
C47 C46 C48 109(5) . .
C47 C46 C49 105(5) . .
C49 C46 C42 113(4) . .
C46 C48 H48A 111.8 . .
C46 C48 H48B 111.1 . .
C46 C48 H48C 110.7 . .
H48A C48 H48B 107.7 . .
H48A C48 H48C 107.5 . .
H48B C48 H48C 107.8 . .
C46 C47 H47A 110.4 . .
C46 C47 H47B 112.2 . .
C46 C47 H47C 109.5 . .
H47A C47 H47B 108.4 . .
H47A C47 H47C 108.4 . .
H47B C47 H47C 107.8 . .
C46 C49 H49A 111.4 . .
C46 C49 H49B 109.1 . .
C46 C49 H49C 111.8 . .
H49A C49 H49B 108.5 . .
H49A C49 H49C 108.1 . .
H49B C49 H49C 107.8 . .
C44 C50 H50A 109.4 . .
C44 C50 H50B 109.8 . .
H50A C50 H50B 107.9 . .
C51 C50 C44 110(3) . .
C51 C50 H50A 110.7 . .
C51 C50 H50B 109.4 . .
C52 C51 C50 132(5) . .
C53 C51 C50 128(5) . .
C53 C51 C52 29(4) . .
C53 C51 C59 121(5) . .
C59 C51 C50 110(3) . .
C59 C51 C52 112(5) . .
C51 C52 H52 118.6 . .
C54 C52 C51 123(8) . .
C54 C52 H52 118.5 . .
C51 C53 H53 114.4 . .
C51 C53 C55 124(9) . .
C55 C53 H53 122.0 . .
C52 C54 C56 122(8) . .
C52 C54 C61 127(7) . .
C56 C54 C61 107(6) . .
C53 C55 C57 121(9) . .
C53 C55 C60 112(7) . .
C57 C55 C60 124(7) . .
C54 C56 H56 123.0 . .
C54 C56 C58 110(7) . .
C58 C56 H56 125.9 . .
C55 C57 H57 117.1 . .
C58 C57 C55 127(8) . .
C58 C57 H57 116.2 . .
C56 C58 C66 109(6) . .
C57 C58 C56 32(4) . .
C57 C58 C66 127(6) . .
C59 C58 C56 125(5) . .
C59 C58 C57 115(5) . .
C59 C58 C66 118(4) . .
O5 C59 C51 124(3) . .
O5 C59 C58 123(4) . .
C58 C59 C51 112(3) . .
C62 C61 C54 125(6) . .
C65 C60 C55 101(6) . .
C58 C66 H66A 108.8 . .
C58 C66 H66B 107.3 . .
C58 C66 C67 116(4) . .
H66A C66 H66B 107.4 . .
C67 C66 H66A 107.4 . .
C67 C66 H66B 109.5 . .
C68 C67 C66 120(4) . .
C68 C67 C72 126(4) . .
C72 C67 C66 114(4) . .
C67 C68 H68 123.0 . .
C67 C68 C69 116(4) . .
C69 C68 H68 121.4 . .
C68 C69 C73 115(4) . .
C70 C69 C68 122(4) . .
C70 C69 C73 122(4) . .
C69 C70 H70 119.1 . .
C69 C70 C71 122(4) . .
C71 C70 H70 118.3 . .
C70 C71 C72 113(4) . .
C70 C71 C77 123(4) . .
C72 C71 C77 124(4) . .
O6 C72 C67 127(3) . .
O6 C72 C71 113(3) . .
C67 C72 C71 120(4) . .
C69 C73 C75 111(4) . .
C69 C73 C76 120(4) . .
C76 C73 C75 108(5) . .
C74 C73 C69 106(4) . .
C74 C73 C75 110(5) . .
C74 C73 C76 101(5) . .
C73 C75 H75A 109.3 . .
C73 C75 H75B 109.3 . .
C73 C75 H75C 110.2 . .
H75A C75 H75B 109.3 . .
H75A C75 H75C 109.4 . .
H75B C75 H75C 109.3 . .
C73 C76 H76A 107.9 . .
C73 C76 H76B 114.1 . .
C73 C76 H76C 109.4 . .
H76A C76 H76B 109.2 . .
H76A C76 H76C 108.4 . .
H76B C76 H76C 107.7 . .
C73 C74 H74A 109.2 . .
C73 C74 H74B 109.6 . .
C73 C74 H74C 110.3 . .
H74A C74 H74B 109.2 . .
H74A C74 H74C 109.3 . .
H74B C74 H74C 109.2 . .
C71 C77 H77A 107.7 . .
C71 C77 H77B 108.8 . .
C71 C77 C78 115(4) . .
H77A C77 H77B 107.9 . .
C78 C77 H77A 108.5 . .
C78 C77 H77B 108.8 . .
C79 C78 C77 119(4) . .
C79 C78 C83 119(4) . .
C83 C78 C77 122(4) . .
C78 C79 H79 119.0 . .
C78 C79 C80 125(4) . .
C80 C79 H79 115.3 . .
C79 C80 C84 124(4) . .
C81 C80 C79 113(5) . .
C81 C80 C84 123(4) . .
C80 C81 H81 119.6 . .
C82 C81 C80 123(5) . .
C82 C81 H81 117.5 . .
C81 C82 C91 118(4) . .
C83 C82 C81 116(4) . .
C83 C82 C91 125(4) . .
C78 C83 O7 118(4) . .
C82 C83 O7 119(3) . .
C82 C83 C78 123(4) . .
C80 C84 C89 100(4) . .
C80 C84 C89A 106(4) . .
C89 C84 C89A 6(5) . .
C87 C84 C80 99(5) . .
C87 C84 C89 114(2) . .
C87 C84 C85A 112(4) . .
C87 C84 C87A 2(5) . .
C87 C84 C89A 112(2) . .
C85 C84 C80 111(5) . .
C85 C84 C89 115(2) . .
C85 C84 C87 115(2) . .
C85 C84 C85A 5(6) . .
C85 C84 C87A 113(2) . .
C85 C84 C89A 113(4) . .
C85A C84 C80 117(5) . .
C85A C84 C89 113(2) . .
C85A C84 C87A 110(3) . .
C85A C84 C89A 111(3) . .
C87A C84 C80 102(5) . .
C87A C84 C89 114(4) . .
C87A C84 C89A 111(3) . .
C82 C91 H91A 109.4 . .
C82 C91 H91B 110.3 . .
C82 C91 C92 109(4) . .
H91A C91 H91B 108.4 . .
C92 C91 H91A 111.0 . .
C92 C91 H91B 109.3 . .
C94 C93 H93 119.2 . .
C94 C93 C92 121(4) . .
C92 C93 H93 119.6 . .
C93 C94 C95 119(4) . .
C93 C94 C98 120(4) . .
C95 C94 C98 120(4) . .
C94 C95 H95 121.7 . .
C96 C95 C94 116(4) . .
C96 C95 H95 122.1 . .
C95 C96 C102 112(3) . .
C95 C96 C97 118(4) . .
C97 C96 C102 130(4) . .
H10A C100 H10B 109.4 . .
H10A C100 H10C 109.4 . .
H10B C100 H10C 109.5 . .
C98 C100 H10A 108.5 . .
C98 C100 H10B 110.1 . .
C98 C100 H10C 109.8 . .
H10D C101 H10E 109.3 . .
H10D C101 H10F 109.4 . .
H10E C101 H10F 109.3 . .
C98 C101 H10D 110.2 . .
C98 C101 H10E 109.7 . .
C98 C101 H10F 108.9 . .
C4AA C102 C96 117(4) . .
C4AA C102 H10G 106.6 . .
C4AA C102 H10H 110.0 . .
C96 C102 H10G 107.3 . .
C96 C102 H10H 108.5 . .
H10G C102 H10H 107.4 . .
O9 C103 H10I 107.9 . .
O9 C103 H10J 110.2 . .
O9 C103 C104 111(5) . .
H10I C103 H10J 107.9 . .
C104 C103 H10I 109.5 . .
C104 C103 H10J 110.4 . .
C103 C104 H10K 107.0 . .
C103 C104 H10L 104.6 . .
C103 C104 C105 126(7) . .
H10K C104 H10L 106.3 . .
C105 C104 H10K 105.8 . .
C105 C104 H10L 106.3 . .
C104 C105 H10M 111.1 . .
C104 C105 H10N 110.7 . .
C104 C105 H10O 110.5 . .
H10M C105 H10N 108.0 . .
H10M C105 H10O 108.2 . .
H10N C105 H10O 108.1 . .
O15 C106 C107 110(5) . .
O15 C106 C108 124(4) . .
C108 C106 C107 127(5) . .
C106 C107 H10P 114.5 . .
C106 C107 H10Q 108.9 . .
C106 C107 H10R 109.6 . .
H10P C107 H10Q 107.0 . .
H10P C107 H10R 108.4 . .
H10Q C107 H10R 108.2 . .
C93 C92 C91 120(4) . .
C93 C92 C97 121(4) . .
C97 C92 C91 119(3) . .
C96 C97 O8 116(4) . .
C96 C97 C92 123(4) . .
C92 C97 O8 121(4) . .
C100 C98 C94 106(3) . .
C100 C98 C101 106(3) . .
C100 C98 C99 120(4) . .
C101 C98 C94 109(3) . .
C99 C98 C94 109(4) . .
C99 C98 C101 106(4) . .
C106 C108 H10S 109.1 . .
C106 C108 H10T 112.0 . .
C106 C108 H10U 110.1 . .
H10S C108 H10T 108.1 . .
H10S C108 H10U 108.7 . .
H10T C108 H10U 108.7 . .
C21 C23 H23A 109.3 . .
C21 C23 H23B 106.6 . .
C21 C23 H23C 112.5 . .
H23A C23 H23B 109.4 . .
H23A C23 H23C 109.4 . .
H23B C23 H23C 109.5 . .
C98 C99 H99A 108.1 . .
C98 C99 H99B 110.7 . .
C98 C99 H99C 112.5 . .
H99A C99 H99B 108.3 . .
H99A C99 H99C 109.0 . .
H99B C99 H99C 108.1 . .
C60 C65 H65A 114.7 . .
C60 C65 H65B 110.9 . .
C60 C65 H65C 106.0 . .
H65A C65 H65B 108.6 . .
H65A C65 H65C 107.3 . .
H65B C65 H65C 109.1 . .
H20A C205 H20B 99.3 . .
H20A C205 H20C 98.6 . .
H20B C205 H20C 100.5 . .
C206 C205 H20A 120.6 . .
C206 C205 H20B 115.7 . .
C206 C205 H20C 118.4 . .
C213 C214 C215 129(7) . .
O212 C214 C213 95(7) . .
O212 C214 C215 137(10) . .
O204 C206 C205 116(10) . .
O204 C206 C207 135(10) . .
C207 C206 C205 108(3) . .
H21A C210 H21B 107.4 . .
H21A C210 H21C 107.0 . .
H21B C210 H21C 105.8 . .
C209 C210 H21A 106.0 . .
C209 C210 H21B 109.8 . .
C209 C210 H21C 120.2 . .
C206 C207 H20D 109.1 . .
C206 C207 H20E 112.0 . .
C206 C207 H20F 107.3 . .
H20D C207 H20E 109.5 . .
H20D C207 H20F 109.5 . .
H20E C207 H20F 109.5 . .
O200 C201 C203 107(9) . .
O200 C201 C202 140(10) . .
C203 C201 C202 102(6) . .
C210 C209 C211 81(8) . .
O208 C209 C210 121(10) . .
O208 C209 C211 88(8) . .
C209 C211 H21D 143.1 . .
C209 C211 H21E 133.2 . .
C209 C211 H21F 147.4 . .
H21D C211 H21E 71.2 . .
H21D C211 H21F 61.0 . .
H21E C211 H21F 65.1 . .
C201 C203 H20G 112.0 . .
C201 C203 H20H 110.7 . .
C201 C203 H20I 106.2 . .
H20G C203 H20H 109.2 . .
H20G C203 H20I 109.6 . .
H20H C203 H20I 109.1 . .
C201 C202 H20J 128.0 . .
C201 C202 H20K 122.4 . .
C201 C202 H20L 119.7 . .
H20J C202 H20K 93.6 . .
H20J C202 H20L 88.6 . .
H20K C202 H20L 95.7 . .

loop_
_geom_bond_atom_site_label_1
_geom_bond_atom_site_label_2
_geom_bond_distance
_geom_bond_site_symmetry_2
Ti1 O0AA 1.91(3) .
Ti1 Ti2 3.257(10) .
Ti1 O2 2.02(3) .
Ti1 O3 2.27(3) .
Ti1 Ti4 3.207(11) .
Ti1 O8 2.12(3) .
Ti1 O9 1.72(3) .
Ti1 O10 2.00(3) .
O0AA C0AA 1.34(5) .
C0AA C4AA 1.29(6) .
C0AA C13 1.47(6) .
C3AA H3AA 1.0753 .
C3AA H3AB 1.0084 .
C3AA H3AC 0.9850 .
C3AA C7AA 1.59(6) .
C8AA H8AA 1.0003 .
C8AA H8AB 0.9987 .
C8AA H8AC 1.1960 .
C8AA C7AA 1.59(10) .
C9AA H9AA 0.9856 .
C9AA H9AB 0.9812 .
C9AA H9AC 0.9817 .
C9AA C7AA 1.70(5) .
Ti2 Ti3 2.991(10) .
Ti2 O3 2.00(3) .
Ti2 Ti4 3.017(10) .
Ti2 O4 1.80(3) .
Ti2 O10 2.12(3) .
Ti2 O11 2.14(3) .
Ti2 O12 1.82(3) 2_656
Ti2 O13 1.91(3) .
O2 C20 1.35(5) .
C4AA C5AA 1.33(6) .
C4AA C102 1.63(6) .
Ti3 Ti3 3.104(13) 2_656
Ti3 Ti4 3.115(9) .
Ti3 O5 1.85(3) .
Ti3 O6 1.92(2) .
Ti3 O12 1.96(3) .
Ti3 O12 2.14(3) 2_656
Ti3 O13 2.01(3) .
Ti3 O14 2.11(3) .
O3 C34 1.36(5) .
C5AA H5AA 0.9500 .
C5AA C6AA 1.43(7) .
Ti4 O7 1.81(3) .
Ti4 H7 2.16(2) .
Ti4 O8 2.00(3) .
Ti4 O10 1.97(3) .
Ti4 O13 1.97(3) .
Ti4 O14 1.93(3) .
Ti4 O15 2.14(3) .
O4 C45 1.37(5) .
C6AA C7AA 1.54(6) .
C6AA C12 1.48(7) .
O5 C59 1.21(4) .
C7AA C2AA 1.56(2) .
C7AA C8 1.546(17) .
C7AA C1AA 1.544(18) .
O6 C72 1.34(4) .
C2AA H2AA 1.0033 .
C2AA H2AB 0.9881 .
C2AA H2AC 1.0070 .
O7 H7 0.88(2) .
O7 C83 1.40(5) .
O8 C97 1.46(5) .
C8 H8A 0.9942 .
C8 H8B 0.9922 .
C8 H8C 1.0042 .
O9 C103 1.55(6) .
C1AA H1AA 1.0779 .
C1AA H1AB 1.0303 .
C1AA H1AC 1.1046 .
O12 Ti2 1.82(3) 2_656
O12 Ti3 2.14(3) 2_656
C12 H12 0.9500 .
C12 C13 1.39(6) .
C13 C14 1.62(6) .
C14 H14A 0.9900 .
C14 H14B 0.9900 .
C14 C15 1.44(7) .
O15 C106 1.38(6) .
C15 C16 1.54(6) .
C15 C20 1.44(6) .
C16 H16 0.9500 .
C16 C17 1.37(7) .
C17 C18 1.39(6) .
C17 C21 1.37(7) .
C18 H18 0.9500 .
C18 C19 1.54(7) .
C19 C20 1.16(6) .
C19 C28 1.62(6) .
C21 C22 1.555(14) .
C21 C24 1.556(12) .
C21 C23 1.545(13) .
C22 H22A 0.9926 .
C22 H22B 0.9980 .
C22 H22C 0.9892 .
C24 H24A 0.9920 .
C24 H24B 0.9942 .
C24 H24C 0.9887 .
C28 H28A 0.9900 .
C28 H28B 0.9900 .
C28 C29 1.44(6) .
C29 C30 1.40(6) .
C29 C34 1.40(7) .
C30 H30 0.9500 .
C30 C31 1.39(6) .
C31 C32 1.42(8) .
C31 C35 1.37(9) .
C32 H32 0.9500 .
C32 C33 1.49(6) .
C33 C34 1.36(6) .
C33 C39 1.43(6) .
C35 C37 1.56(2) .
C35 C38 1.537(16) .
C35 C36 1.57(3) .
C37 H37A 0.9898 .
C37 H37B 0.9829 .
C37 H37C 0.9879 .
C38 H38A 0.9808 .
C38 H38B 0.9813 .
C38 H38C 0.9816 .
C36 H36A 0.9885 .
C36 H36B 0.9840 .
C36 H36C 0.9817 .
C39 H39A 0.9900 .
C39 H39B 0.9900 .
C39 C40 1.56(5) .
C40 C41 1.50(6) .
C40 C45 1.28(6) .
C41 H41 0.9500 .
C41 C42 1.41(7) .
C42 C43 1.31(7) .
C42 C46 1.63(7) .
C43 H43 0.9500 .
C43 C44 1.38(6) .
C44 C45 1.54(6) .
C44 C50 1.54(6) .
C46 C48 1.540(15) .
C46 C47 1.540(15) .
C46 C49 1.540(15) .
C48 H48A 0.9989 .
C48 H48B 0.9977 .
C48 H48C 0.9970 .
C47 H47A 0.9924 .
C47 H47B 0.9948 .
C47 H47C 0.9913 .
C49 H49A 0.9941 .
C49 H49B 0.9910 .
C49 H49C 0.9946 .
C50 H50A 0.9900 .
C50 H50B 0.9900 .
C50 C51 1.46(6) .
C51 C52 1.46(10) .
C51 C53 1.30(10) .
C51 C59 1.63(5) .
C52 H52 0.9500 .
C52 C54 1.20(11) .
C53 H53 0.9500 .
C53 C55 1.20(12) .
C54 C56 1.69(12) .
C54 C61 1.72(12) .
C55 C57 1.40(12) .
C55 C60 1.70(11) .
C56 H56 0.9500 .
C56 C58 1.34(10) .
C57 H57 0.9500 .
C57 C58 1.39(10) .
C58 C59 1.43(6) .
C58 C66 1.45(6) .
C61 C62 1.549(16) .
C60 C65 1.55(2) .
C62 H62A 0.9800 .
C62 H62B 0.9800 .
C62 H62C 0.9800 .
C66 H66A 0.9900 .
C66 H66B 0.9900 .
C66 C67 1.54(6) .
C67 C68 1.30(6) .
C67 C72 1.48(6) .
C68 H68 0.9500 .
C68 C69 1.52(7) .
C69 C70 1.35(7) .
C69 C73 1.56(7) .
C70 H70 0.9500 .
C70 C71 1.53(6) .
C71 C72 1.46(6) .
C71 C77 1.44(6) .
C73 C75 1.540(15) .
C73 C76 1.534(15) .
C73 C74 1.542(15) .
C75 H75A 0.9813 .
C75 H75B 0.9813 .
C75 H75C 0.9815 .
C76 H76A 0.9879 .
C76 H76B 0.9947 .
C76 H76C 0.9893 .
C74 H74A 0.9823 .
C74 H74B 0.9824 .
C74 H74C 0.9826 .
C77 H77A 0.9900 .
C77 H77B 0.9900 .
C77 C78 1.53(6) .
C78 C79 1.31(6) .
C78 C83 1.33(6) .
C79 H79 0.9500 .
C79 C80 1.50(7) .
C80 C81 1.38(7) .
C80 C84 1.51(7) .
C81 H81 0.9500 .
C81 C82 1.46(6) .
C82 C83 1.42(6) .
C82 C91 1.51(7) .
C84 C89 1.514(14) .
C84 C87 1.525(12) .
C84 C85 1.510(12) .
C84 C85A 1.54(2) .
C84 C87A 1.55(2) .
C84 C89A 1.55(2) .
C91 H91A 0.9900 .
C91 H91B 0.9900 .
C91 C92 1.65(6) .
C93 H93 0.9500 .
C93 C94 1.43(6) .
C93 C92 1.33(6) .
C94 C95 1.42(6) .
C94 C98 1.51(6) .
C95 H95 0.9500 .
C95 C96 1.53(5) .
C96 C102 1.47(6) .
C96 C97 1.34(6) .
C100 H10A 0.9803 .
C100 H10B 0.9803 .
C100 H10C 0.9803 .
C100 C98 1.545(14) .
C101 H10D 0.9814 .
C101 H10E 0.9813 .
C101 H10F 0.9812 .
C101 C98 1.535(14) .
C102 H10G 0.9900 .
C102 H10H 0.9900 .
C103 H10I 0.9900 .
C103 H10J 0.9900 .
C103 C104 1.26(8) .
C104 H10K 0.9900 .
C104 H10L 0.9900 .
C104 C105 1.63(11) .
C105 H10M 0.9953 .
C105 H10N 0.9947 .
C105 H10O 0.9944 .
C106 C107 1.54(7) .
C106 C108 1.42(8) .
C107 H10P 1.0020 .
C107 H10Q 0.9929 .
C107 H10R 0.9939 .
C92 C97 1.39(6) .
C98 C99 1.55(2) .
C108 H10S 0.9875 .
C108 H10T 0.9901 .
C108 H10U 0.9883 .
C23 H23A 0.9801 .
C23 H23B 0.9801 .
C23 H23C 0.9801 .
C99 H99A 0.9879 .
C99 H99B 0.9904 .
C99 H99C 0.9923 .
C65 H65A 0.9970 .
C65 H65B 0.9919 .
C65 H65C 0.9869 .
C205 H20A 1.1081 .
C205 H20B 1.0756 .
C205 H20C 1.0663 .
C205 C206 1.69(14) .
C213 C214 1.83(14) .
C215 C214 1.44(13) .
C214 O212 1.23(2) .
O200 C201 1.29(3) .
O204 C206 1.25(2) .
C206 C207 1.45(12) .
C210 H21A 1.0040 .
C210 H21B 0.9996 .
C210 H21C 1.0111 .
C210 C209 1.57(17) .
C207 H20D 0.9800 .
C207 H20E 0.9800 .
C207 H20F 0.9800 .
O208 C209 1.33(3) .
C201 C203 1.84(16) .
C201 C202 1.43(12) .
C209 C211 2.26(18) .
C211 H21D 1.5314 .
C211 H21E 1.3022 .
C211 H21F 1.6703 .
C203 H20G 0.9824 .
C203 H20H 0.9822 .
C203 H20I 0.9813 .
C202 H20J 1.1513 .
C202 H20K 1.1024 .
C202 H20L 1.0814 .

loop_
_geom_torsion_atom_site_label_1
_geom_torsion_atom_site_label_2
_geom_torsion_atom_site_label_3
_geom_torsion_atom_site_label_4
_geom_torsion
_geom_torsion_site_symmetry_1
_geom_torsion_site_symmetry_4
Ti1 O0AA C0AA C4AA -101(5) . .
Ti1 O0AA C0AA C13 102(4) . .
Ti1 Ti2 Ti3 Ti3 99.0(3) . 2_656
Ti1 Ti2 Ti3 Ti4 -15.6(3) . .
Ti1 Ti2 Ti3 O5 -164.5(8) . .
Ti1 Ti2 Ti3 O6 -57.4(15) . .
Ti1 Ti2 Ti3 O12 92.9(8) . .
Ti1 Ti2 Ti3 O12 115.4(11) . 2_656
Ti1 Ti2 Ti3 O13 -59.5(12) . .
Ti1 Ti2 Ti3 O14 12.7(8) . .
Ti1 Ti2 O3 C34 -178(4) . .
Ti1 Ti2 Ti4 Ti3 164.9(3) . .
Ti1 Ti2 Ti4 O7 -120.1(12) . .
Ti1 Ti2 Ti4 O8 -22.3(8) . .
Ti1 Ti2 Ti4 O10 39.7(11) . .
Ti1 Ti2 Ti4 O13 -148.9(13) . .
Ti1 Ti2 Ti4 O14 133.8(9) . .
Ti1 Ti2 Ti4 O15 62.0(13) . .
Ti1 Ti2 O4 C45 77(7) . .
Ti1 Ti2 O10 Ti4 -109.5(14) . .
Ti1 Ti2 O13 Ti3 132.7(8) . .
Ti1 Ti2 O13 Ti4 27.2(11) . .
Ti1 O2 C20 C15 -83(4) . .
Ti1 O2 C20 C19 90(4) . .
Ti1 O3 C34 C29 -70(5) . .
Ti1 O3 C34 C33 113(4) . .
Ti1 Ti4 O7 C83 -65(4) . .
Ti1 Ti4 O8 C97 -174(4) . .
Ti1 Ti4 O10 Ti2 106.8(15) . .
Ti1 Ti4 O13 Ti2 -27.6(11) . .
Ti1 Ti4 O13 Ti3 -130.2(9) . .
Ti1 Ti4 O14 Ti3 95.0(11) . .
Ti1 Ti4 O15 C106 -167(3) . .
Ti1 O8 C97 C96 75(4) . .
Ti1 O8 C97 C92 -102(4) . .
Ti1 O9 C103 C104 177(7) . .
O0AA Ti1 Ti2 Ti3 -49.9(12) . .
O0AA Ti1 Ti2 O3 169.1(16) . .
O0AA Ti1 Ti2 Ti4 -65.6(12) . .
O0AA Ti1 Ti2 O4 176.4(17) . .
O0AA Ti1 Ti2 O10 -21.2(16) . .
O0AA Ti1 Ti2 O11 75.8(14) . .
O0AA Ti1 Ti2 O12 6.0(17) . 2_656
O0AA Ti1 Ti2 O13 -85.0(14) . .
O0AA Ti1 O2 C20 89(3) . .
O0AA Ti1 O3 Ti2 -39(6) . .
O0AA Ti1 O3 C34 139(5) . .
O0AA Ti1 Ti4 Ti2 137.1(9) . .
O0AA Ti1 Ti4 Ti3 122.3(9) . .
O0AA Ti1 Ti4 O7 -110.1(14) . .
O0AA Ti1 Ti4 O8 -78.7(15) . .
O0AA Ti1 Ti4 O10 88.3(15) . .
O0AA Ti1 Ti4 O13 155.9(11) . .
O0AA Ti1 Ti4 O14 72.5(13) . .
O0AA Ti1 Ti4 O15 -7.8(12) . .
O0AA Ti1 O8 Ti4 103.3(13) . .
O0AA Ti1 O8 C97 -82(3) . .
O0AA Ti1 O9 C103 136(10) . .
O0AA Ti1 O10 Ti2 164.4(12) . .
O0AA Ti1 O10 Ti4 -95.6(13) . .
O0AA C0AA C4AA C5AA -169(4) . .
O0AA C0AA C4AA C102 15(6) . .
O0AA C0AA C13 C12 172(4) . .
O0AA C0AA C13 C14 -11(6) . .
C0AA C4AA C5AA C6AA 2(8) . .
C0AA C4AA C102 C96 81(5) . .
C0AA C13 C14 C15 -81(5) . .
Ti2 Ti1 O0AA C0AA 174(2) . .
Ti2 Ti1 O2 C20 -138(3) . .
Ti2 Ti1 O3 C34 178(4) . .
Ti2 Ti1 Ti4 Ti3 -14.7(3) . .
Ti2 Ti1 Ti4 O7 112.8(11) . .
Ti2 Ti1 Ti4 O8 144.2(12) . .
Ti2 Ti1 Ti4 O10 -48.7(12) . .
Ti2 Ti1 Ti4 O13 18.9(7) . .
Ti2 Ti1 Ti4 O14 -64.6(10) . .
Ti2 Ti1 Ti4 O15 -144.9(9) . .
Ti2 Ti1 O8 Ti4 -28.9(9) . .
Ti2 Ti1 O8 C97 146(3) . .
Ti2 Ti1 O9 C103 -41(10) . .
Ti2 Ti1 O10 Ti4 100.0(14) . .
Ti2 Ti3 Ti4 Ti1 15.4(3) . .
Ti2 Ti3 Ti4 O7 -126.0(11) . .
Ti2 Ti3 Ti4 O8 -16.9(19) . .
Ti2 Ti3 Ti4 O10 34.9(8) . .
Ti2 Ti3 Ti4 O13 -45.4(12) . .
Ti2 Ti3 Ti4 O14 129.1(12) . .
Ti2 Ti3 Ti4 O15 132.0(11) . .
Ti2 Ti3 O5 C59 -165(8) . .
Ti2 Ti3 O6 C72 -93(3) . .
Ti2 Ti3 O12 Ti2 -113(3) . 2_656
Ti2 Ti3 O12 Ti3 8.6(11) . 2_656
Ti2 Ti3 O13 Ti4 104.7(14) . .
Ti2 Ti3 O14 Ti4 -41.9(9) . .
Ti2 O3 C34 C29 108(5) . .
Ti2 O3 C34 C33 -70(5) . .
Ti2 Ti4 O7 C83 16(5) . .
Ti2 Ti4 O8 Ti1 31.6(10) . .
Ti2 Ti4 O8 C97 -143(3) . .
Ti2 Ti4 O10 Ti1 -106.8(15) . .
Ti2 Ti4 O13 Ti3 -102.5(14) . .
Ti2 Ti4 O14 Ti3 41.4(9) . .
Ti2 Ti4 O15 C106 141(3) . .
Ti2 O4 C45 C40 -47(9) . .
Ti2 O4 C45 C44 125(6) . .
O2 Ti1 O0AA C0AA -104(3) . .
O2 Ti1 Ti2 Ti3 -133.7(8) . .
O2 Ti1 Ti2 O3 85.3(14) . .
O2 Ti1 Ti2 Ti4 -149.4(8) . .
O2 Ti1 Ti2 O4 92.6(15) . .
O2 Ti1 Ti2 O10 -105.0(14) . .
O2 Ti1 Ti2 O11 -8.0(11) . .
O2 Ti1 Ti2 O12 -77.8(14) . 2_656
O2 Ti1 Ti2 O13 -168.8(11) . .
O2 Ti1 O3 Ti2 -90.8(12) . .
O2 Ti1 O3 C34 88(3) . .
O2 Ti1 Ti4 Ti2 42.4(11) . .
O2 Ti1 Ti4 Ti3 27.6(12) . .
O2 Ti1 Ti4 O7 155.2(15) . .
O2 Ti1 Ti4 O8 -173.4(16) . .
O2 Ti1 Ti4 O10 -6.4(16) . .
O2 Ti1 Ti4 O13 61.2(14) . .
O2 Ti1 Ti4 O14 -22.2(15) . .
O2 Ti1 Ti4 O15 -102.5(14) . .
O2 Ti1 O8 Ti4 24(6) . .
O2 Ti1 O8 C97 -161(5) . .
O2 Ti1 O9 C103 -133(10) . .
O2 Ti1 O10 Ti2 75.2(12) . .
O2 Ti1 O10 Ti4 175.2(12) . .
C4AA C0AA C13 C12 11(7) . .
C4AA C0AA C13 C14 -172(4) . .
C4AA C5AA C6AA C7AA -177(4) . .
C4AA C5AA C6AA C12 8(7) . .
Ti3 Ti2 O3 Ti1 -77.8(16) . .
Ti3 Ti2 O3 C34 104(4) . .
Ti3 Ti2 Ti4 Ti1 -164.9(3) . .
Ti3 Ti2 Ti4 O7 74.9(12) . .
Ti3 Ti2 Ti4 O8 172.7(8) . .
Ti3 Ti2 Ti4 O10 -125.2(11) . .
Ti3 Ti2 Ti4 O13 46.2(12) . .
Ti3 Ti2 Ti4 O14 -31.1(8) . .
Ti3 Ti2 Ti4 O15 -102.9(13) . .
Ti3 Ti2 O4 C45 -65(6) . .
Ti3 Ti2 O10 Ti1 156.0(10) . .
Ti3 Ti2 O10 Ti4 46.4(8) . .
Ti3 Ti2 O13 Ti4 -105.5(14) . .
Ti3 Ti3 Ti4 Ti1 -47.3(4) 2_656 .
Ti3 Ti3 Ti4 Ti2 -62.8(3) 2_656 .
Ti3 Ti3 Ti4 O7 171.2(11) 2_656 .
Ti3 Ti3 Ti4 O8 -79.7(19) 2_656 .
Ti3 Ti3 Ti4 O10 -27.9(8) 2_656 .
Ti3 Ti3 Ti4 O13 -108.1(12) 2_656 .
Ti3 Ti3 Ti4 O14 66.4(12) 2_656 .
Ti3 Ti3 Ti4 O15 69.3(11) 2_656 .
Ti3 Ti3 O5 C59 -91(8) 2_656 .
Ti3 Ti3 O6 C72 122(3) 2_656 .
Ti3 Ti3 O12 Ti2 -121(3) 2_656 2_656
Ti3 Ti3 O13 Ti2 -22.0(11) 2_656 .
Ti3 Ti3 O13 Ti4 82.7(10) 2_656 .
Ti3 Ti3 O14 Ti4 -115.7(10) 2_656 .
Ti3 Ti4 O7 C83 72(4) . .
Ti3 Ti4 O8 Ti1 46(2) . .
Ti3 Ti4 O8 C97 -128(3) . .
Ti3 Ti4 O10 Ti1 -150.9(10) . .
Ti3 Ti4 O10 Ti2 -44.1(8) . .
Ti3 Ti4 O13 Ti2 102.5(14) . .
Ti3 Ti4 O15 C106 65(4) . .
Ti3 O5 C59 C51 155(6) . .
Ti3 O5 C59 C58 -10(11) . .
Ti3 O6 C72 C67 -60(6) . .
Ti3 O6 C72 C71 126(3) . .
O3 Ti1 O0AA C0AA -155(5) . .
O3 Ti1 Ti2 Ti3 141.1(12) . .
O3 Ti1 Ti2 Ti4 125.3(12) . .
O3 Ti1 Ti2 O4 7.3(17) . .
O3 Ti1 Ti2 O10 169.8(17) . .
O3 Ti1 Ti2 O11 -93.2(14) . .
O3 Ti1 Ti2 O12 -163.1(16) . 2_656
O3 Ti1 Ti2 O13 106.0(14) . .
O3 Ti1 O2 C20 -101(3) . .
O3 Ti1 Ti4 Ti2 -30.1(7) . .
O3 Ti1 Ti4 Ti3 -44.8(7) . .
O3 Ti1 Ti4 O7 82.8(13) . .
O3 Ti1 Ti4 O8 114.2(14) . .
O3 Ti1 Ti4 O10 -78.8(14) . .
O3 Ti1 Ti4 O13 -11.2(10) . .
O3 Ti1 Ti4 O14 -94.6(12) . .
O3 Ti1 Ti4 O15 -174.9(11) . .
O3 Ti1 O8 Ti4 -65.1(12) . .
O3 Ti1 O8 C97 110(3) . .
O3 Ti1 O9 C103 -50(10) . .
O3 Ti1 O10 Ti2 -6.4(10) . .
O3 Ti1 O10 Ti4 93.6(12) . .
O3 Ti2 Ti3 Ti3 151.5(15) . 2_656
O3 Ti2 Ti3 Ti4 36.9(15) . .
O3 Ti2 Ti3 O5 -112.1(16) . .
O3 Ti2 Ti3 O6 -5(2) . .
O3 Ti2 Ti3 O12 167.9(18) . 2_656
O3 Ti2 Ti3 O12 145.4(16) . .
O3 Ti2 Ti3 O13 -7.0(18) . .
O3 Ti2 Ti3 O14 65.1(16) . .
O3 Ti2 Ti4 Ti1 34.1(8) . .
O3 Ti2 Ti4 Ti3 -160.9(8) . .
O3 Ti2 Ti4 O7 -86.0(14) . .
O3 Ti2 Ti4 O8 11.8(11) . .
O3 Ti2 Ti4 O10 73.9(13) . .
O3 Ti2 Ti4 O13 -114.7(15) . .
O3 Ti2 Ti4 O14 167.9(11) . .
O3 Ti2 Ti4 O15 96.2(15) . .
O3 Ti2 O4 C45 82(6) . .
O3 Ti2 O10 Ti1 7.1(12) . .
O3 Ti2 O10 Ti4 -102.4(12) . .
O3 Ti2 O13 Ti3 176.0(10) . .
O3 Ti2 O13 Ti4 70.5(13) . .
C5AA C4AA C102 C96 -95(5) . .
C5AA C6AA C7AA C3AA 33(19) . .
C5AA C6AA C7AA C8AA -97(15) . .
C5AA C6AA C7AA C9AA 156(12) . .
C5AA C6AA C7AA C2AA 58(7) . .
C5AA C6AA C7AA C8 -55(7) . .
C5AA C6AA C7AA C1AA -167(6) . .
C5AA C6AA C12 C13 -7(6) . .
Ti4 Ti1 O0AA C0AA 125(3) . .
Ti4 Ti1 Ti2 Ti3 15.8(3) . .
Ti4 Ti1 Ti2 O3 -125.3(12) . .
Ti4 Ti1 Ti2 O4 -118.0(13) . .
Ti4 Ti1 Ti2 O10 44.4(12) . .
Ti4 Ti1 Ti2 O11 141.5(8) . .
Ti4 Ti1 Ti2 O12 71.6(12) . 2_656
Ti4 Ti1 Ti2 O13 -19.4(8) . .
Ti4 Ti1 O2 C20 -172(3) . .
Ti4 Ti1 O3 Ti2 43.0(9) . .
Ti4 Ti1 O3 C34 -139(3) . .
Ti4 Ti1 O8 C97 175(3) . .
Ti4 Ti1 O9 C103 26(10) . .
Ti4 Ti1 O10 Ti2 -100.0(15) . .
Ti4 Ti2 Ti3 Ti3 114.6(2) . 2_656
Ti4 Ti2 Ti3 O5 -149.0(8) . .
Ti4 Ti2 Ti3 O6 -41.8(14) . .
Ti4 Ti2 Ti3 O12 131.0(11) . 2_656
Ti4 Ti2 Ti3 O12 108.5(8) . .
Ti4 Ti2 Ti3 O13 -43.9(11) . .
Ti4 Ti2 Ti3 O14 28.3(7) . .
Ti4 Ti2 O3 Ti1 -45.7(9) . .
Ti4 Ti2 O3 C34 136(4) . .
Ti4 Ti2 O4 C45 -7(7) . .
Ti4 Ti2 O10 Ti1 109.5(14) . .
Ti4 Ti2 O13 Ti3 105.5(14) . .
Ti4 Ti3 O5 C59 150(8) . .
Ti4 Ti3 O6 C72 -128(3) . .
Ti4 Ti3 O12 Ti2 -45(3) . 2_656
Ti4 Ti3 O12 Ti3 75.9(10) . 2_656
Ti4 Ti3 O13 Ti2 -104.7(14) . .
Ti4 O7 C83 C78 -127(5) . .
Ti4 O7 C83 C82 60(5) . .
Ti4 O8 C97 C96 -111(4) . .
Ti4 O8 C97 C92 71(5) . .
Ti4 O15 C106 C107 170(3) . .
Ti4 O15 C106 C108 -13(7) . .
O4 Ti2 Ti3 Ti3 -113.5(9) . 2_656
O4 Ti2 Ti3 Ti4 131.9(10) . .
O4 Ti2 Ti3 O5 -17.1(12) . .
O4 Ti2 Ti3 O6 90.1(17) . .
O4 Ti2 Ti3 O12 -97.1(14) . 2_656
O4 Ti2 Ti3 O12 -119.6(12) . .
O4 Ti2 Ti3 O13 88.0(15) . .
O4 Ti2 Ti3 O14 160.2(12) . .
O4 Ti2 O3 Ti1 -174.6(13) . .
O4 Ti2 O3 C34 7(4) . .
O4 Ti2 Ti4 Ti1 122.8(12) . .
O4 Ti2 Ti4 Ti3 -72.3(12) . .
O4 Ti2 Ti4 O7 2.6(17) . .
O4 Ti2 Ti4 O8 100.4(14) . .
O4 Ti2 Ti4 O10 162.5(16) . .
O4 Ti2 Ti4 O13 -26.1(17) . .
O4 Ti2 Ti4 O14 -103.4(15) . .
O4 Ti2 Ti4 O15 -175.2(17) . .
O4 Ti2 O10 Ti1 53(5) . .
O4 Ti2 O10 Ti4 -57(5) . .
O4 Ti2 O13 Ti3 -94.5(13) . .
O4 Ti2 O13 Ti4 160.0(13) . .
C6AA C12 C13 C0AA -2(7) . .
C6AA C12 C13 C14 -179(4) . .
O5 Ti3 Ti4 Ti1 71.1(14) . .
O5 Ti3 Ti4 Ti2 55.6(14) . .
O5 Ti3 Ti4 O7 -70.4(17) . .
O5 Ti3 Ti4 O8 39(2) . .
O5 Ti3 Ti4 O10 90.5(16) . .
O5 Ti3 Ti4 O13 10.3(18) . .
O5 Ti3 Ti4 O14 -175.2(18) . .
O5 Ti3 Ti4 O15 -172.3(17) . .
O5 Ti3 O6 C72 14(4) . .
O5 Ti3 O12 Ti2 147(3) . 2_656
O5 Ti3 O12 Ti3 -92.2(11) . 2_656
O5 Ti3 O13 Ti2 81.9(13) . .
O5 Ti3 O13 Ti4 -173.4(11) . .
O5 Ti3 O14 Ti4 75(21) . .
C7AA C6AA C12 C13 178(4) . .
O6 Ti3 Ti4 Ti1 172.6(8) . .
O6 Ti3 Ti4 Ti2 157.1(8) . .
O6 Ti3 Ti4 O7 31.1(13) . .
O6 Ti3 Ti4 O8 140(2) . .
O6 Ti3 Ti4 O10 -168.0(11) . .
O6 Ti3 Ti4 O13 111.7(14) . .
O6 Ti3 Ti4 O14 -73.7(14) . .
O6 Ti3 Ti4 O15 -70.9(13) . .
O6 Ti3 O5 C59 49(8) . .
O6 Ti3 O12 Ti2 51(3) . 2_656
O6 Ti3 O12 Ti3 171.7(10) . 2_656
O6 Ti3 O13 Ti2 -178.7(11) . .
O6 Ti3 O13 Ti4 -74.1(13) . .
O6 Ti3 O14 Ti4 104.5(12) . .
O7 Ti4 O8 Ti1 155.9(13) . .
O7 Ti4 O8 C97 -18(3) . .
O7 Ti4 O10 Ti1 -48(4) . .
O7 Ti4 O10 Ti2 59(3) . .
O7 Ti4 O13 Ti2 -156.4(14) . .
O7 Ti4 O13 Ti3 101.1(14) . .
O7 Ti4 O14 Ti3 -82.9(13) . .
O7 Ti4 O15 C106 -37(3) . .
O8 Ti1 O0AA C0AA 88(3) . .
O8 Ti1 Ti2 Ti3 36.6(8) . .
O8 Ti1 Ti2 O3 -104.5(14) . .
O8 Ti1 Ti2 Ti4 20.8(8) . .
O8 Ti1 Ti2 O4 -97.2(15) . .
O8 Ti1 Ti2 O10 65.3(14) . .
O8 Ti1 Ti2 O11 162.3(11) . .
O8 Ti1 Ti2 O12 92.4(14) . 2_656
O8 Ti1 Ti2 O13 1.4(11) . .
O8 Ti1 O2 C20 169(5) . .
O8 Ti1 O3 Ti2 77.0(12) . .
O8 Ti1 O3 C34 -105(3) . .
O8 Ti1 Ti4 Ti2 -144.2(12) . .
O8 Ti1 Ti4 Ti3 -159.0(12) . .
O8 Ti1 Ti4 O7 -31.4(16) . .
O8 Ti1 Ti4 O10 167.0(17) . .
O8 Ti1 Ti4 O13 -125.4(14) . .
O8 Ti1 Ti4 O14 151.2(16) . .
O8 Ti1 Ti4 O15 70.9(15) . .
O8 Ti1 O9 C103 46(10) . .
O8 Ti1 O10 Ti2 -108.2(12) . .
O8 Ti1 O10 Ti4 -8.2(11) . .
O8 Ti4 O7 C83 -84(4) . .
O8 Ti4 O10 Ti1 8.6(11) . .
O8 Ti4 O10 Ti2 115.4(12) . .
O8 Ti4 O13 Ti2 -64.0(15) . .
O8 Ti4 O13 Ti3 -166.6(11) . .
O8 Ti4 O14 Ti3 144(2) . .
O8 Ti4 O15 C106 -128(3) . .
O9 Ti1 O0AA C0AA -3(3) . .
O9 Ti1 Ti2 Ti3 126.3(11) . .
O9 Ti1 Ti2 O3 -14.8(15) . .
O9 Ti1 Ti2 Ti4 110.6(11) . .
O9 Ti1 Ti2 O4 -7.5(17) . .
O9 Ti1 Ti2 O10 155.0(16) . .
O9 Ti1 Ti2 O11 -108.0(13) . .
O9 Ti1 Ti2 O12 -177.9(16) . 2_656
O9 Ti1 Ti2 O13 91.2(14) . .
O9 Ti1 O2 C20 -16(3) . .
O9 Ti1 O3 Ti2 167.6(13) . .
O9 Ti1 O3 C34 -14(3) . .
O9 Ti1 Ti4 Ti2 -109.5(11) . .
O9 Ti1 Ti4 Ti3 -124.2(11) . .
O9 Ti1 Ti4 O7 3.3(16) . .
O9 Ti1 Ti4 O8 34.8(16) . .
O9 Ti1 Ti4 O10 -158.2(17) . .
O9 Ti1 Ti4 O13 -90.6(14) . .
O9 Ti1 Ti4 O14 -174.0(15) . .
O9 Ti1 Ti4 O15 105.7(14) . .
O9 Ti1 O8 Ti4 -151.5(13) . .
O9 Ti1 O8 C97 23(3) . .
O9 Ti1 O10 Ti2 -55(3) . .
O9 Ti1 O10 Ti4 45(3) . .
O9 C103 C104 C105 59(9) . .
O10 Ti1 O0AA C0AA 161(3) . .
O10 Ti1 Ti2 Ti3 -28.7(12) . .
O10 Ti1 Ti2 O3 -169.8(17) . .
O10 Ti1 Ti2 Ti4 -44.4(12) . .
O10 Ti1 Ti2 O4 -162.4(17) . .
O10 Ti1 Ti2 O11 97.0(14) . .
O10 Ti1 Ti2 O12 27.1(16) . 2_656
O10 Ti1 Ti2 O13 -63.8(14) . .
O10 Ti1 O2 C20 -176(3) . .
O10 Ti1 O3 Ti2 6.6(11) . .
O10 Ti1 O3 C34 -175(3) . .
O10 Ti1 Ti4 Ti2 48.7(12) . .
O10 Ti1 Ti4 Ti3 34.0(12) . .
O10 Ti1 Ti4 O7 161.6(16) . .
O10 Ti1 Ti4 O8 -167.0(17) . .
O10 Ti1 Ti4 O13 67.6(14) . .
O10 Ti1 Ti4 O14 -15.8(16) . .
O10 Ti1 Ti4 O15 -96.1(15) . .
O10 Ti1 O8 Ti4 7.9(10) . .
O10 Ti1 O8 C97 -177(3) . .
O10 Ti1 O9 C103 -4(11) . .
O10 Ti2 Ti3 Ti3 82.4(7) . 2_656
O10 Ti2 Ti3 Ti4 -32.2(7) . .
O10 Ti2 Ti3 O5 178.9(11) . .
O10 Ti2 Ti3 O6 -74.0(16) . .
O10 Ti2 Ti3 O12 98.8(13) . 2_656
O10 Ti2 Ti3 O12 76.3(11) . .
O10 Ti2 Ti3 O13 -76.1(13) . .
O10 Ti2 Ti3 O14 -3.9(10) . .
O10 Ti2 O3 Ti1 -6.2(10) . .
O10 Ti2 O3 C34 176(4) . .
O10 Ti2 Ti4 Ti1 -39.7(11) . .
O10 Ti2 Ti4 Ti3 125.2(11) . .
O10 Ti2 Ti4 O7 -159.9(16) . .
O10 Ti2 Ti4 O8 -62.1(13) . .
O10 Ti2 Ti4 O13 171.4(16) . .
O10 Ti2 Ti4 O14 94.1(14) . .
O10 Ti2 Ti4 O15 22.3(16) . .
O10 Ti2 O4 C45 37(9) . .
O10 Ti2 O13 Ti3 99.9(12) . .
O10 Ti2 O13 Ti4 -5.7(11) . .
O10 Ti4 O7 C83 -30(6) . .
O10 Ti4 O8 Ti1 -7.9(11) . .
O10 Ti4 O8 C97 178(3) . .
O10 Ti4 O13 Ti2 6.1(12) . .
O10 Ti4 O13 Ti3 -96.5(12) . .
O10 Ti4 O14 Ti3 85.6(11) . .
O10 Ti4 O15 C106 157(3) . .
O11 Ti2 Ti3 Ti3 0.8(9) . 2_656
O11 Ti2 Ti3 Ti4 -113.8(9) . .
O11 Ti2 Ti3 O5 97.3(12) . .
O11 Ti2 Ti3 O6 -155.6(16) . .
O11 Ti2 Ti3 O12 -5.3(12) . .
O11 Ti2 Ti3 O12 17.3(13) . 2_656
O11 Ti2 Ti3 O13 -157.6(15) . .
O11 Ti2 Ti3 O14 -85.5(11) . .
O11 Ti2 O3 Ti1 78.9(11) . .
O11 Ti2 O3 C34 -99(4) . .
O11 Ti2 Ti4 Ti1 -47.3(9) . .
O11 Ti2 Ti4 Ti3 117.6(9) . .
O11 Ti2 Ti4 O7 -167.5(14) . .
O11 Ti2 Ti4 O8 -69.7(12) . .
O11 Ti2 Ti4 O10 -7.6(13) . .
O11 Ti2 Ti4 O13 163.8(15) . .
O11 Ti2 Ti4 O14 86.5(12) . .
O11 Ti2 Ti4 O15 14.7(16) . .
O11 Ti2 O4 C45 165(6) . .
O11 Ti2 O10 Ti1 -76.8(12) . .
O11 Ti2 O10 Ti4 173.7(11) . .
O11 Ti2 O13 Ti3 63(3) . .
O11 Ti2 O13 Ti4 -42(4) . .
O12 Ti2 Ti3 Ti3 -16.4(10) 2_656 2_656
O12 Ti2 Ti3 Ti4 -131.0(11) 2_656 .
O12 Ti2 Ti3 O5 80.0(13) 2_656 .
O12 Ti2 Ti3 O6 -172.8(18) 2_656 .
O12 Ti2 Ti3 O12 -22.5(6) 2_656 .
O12 Ti2 Ti3 O13 -174.9(16) 2_656 .
O12 Ti2 Ti3 O14 -102.8(12) 2_656 .
O12 Ti2 O3 Ti1 65(5) 2_656 .
O12 Ti2 O3 C34 -113(5) 2_656 .
O12 Ti2 Ti4 Ti1 -132.4(8) 2_656 .
O12 Ti2 Ti4 Ti3 32.5(8) 2_656 .
O12 Ti2 Ti4 O7 107.5(14) 2_656 .
O12 Ti2 Ti4 O8 -154.8(11) 2_656 .
O12 Ti2 Ti4 O10 -92.7(13) 2_656 .
O12 Ti2 Ti4 O13 78.7(15) 2_656 .
O12 Ti2 Ti4 O14 1.4(12) 2_656 .
O12 Ti2 Ti4 O15 -70.4(15) 2_656 .
O12 Ti2 O4 C45 -110(6) 2_656 .
O12 Ti2 O10 Ti1 -159.2(12) 2_656 .
O12 Ti2 O10 Ti4 91.3(12) 2_656 .
O12 Ti2 O13 Ti3 3.6(11) 2_656 .
O12 Ti2 O13 Ti4 -101.9(12) 2_656 .
O12 Ti3 Ti4 Ti1 -11.7(7) 2_656 .
O12 Ti3 Ti4 Ti1 -89.9(10) . .
O12 Ti3 Ti4 Ti2 -27.1(7) 2_656 .
O12 Ti3 Ti4 Ti2 -105.3(9) . .
O12 Ti3 Ti4 O7 -153.1(12) 2_656 .
O12 Ti3 Ti4 O7 128.7(14) . .
O12 Ti3 Ti4 O8 -44(2) 2_656 .
O12 Ti3 Ti4 O8 -122(2) . .
O12 Ti3 Ti4 O10 -70.4(12) . .
O12 Ti3 Ti4 O10 7.8(10) 2_656 .
O12 Ti3 Ti4 O13 -150.7(15) . .
O12 Ti3 Ti4 O13 -72.5(13) 2_656 .
O12 Ti3 Ti4 O14 102.0(13) 2_656 .
O12 Ti3 Ti4 O14 23.8(15) . .
O12 Ti3 Ti4 O15 104.9(13) 2_656 .
O12 Ti3 Ti4 O15 26.7(14) . .
O12 Ti3 O5 C59 -129(8) 2_656 .
O12 Ti3 O5 C59 -47(8) . .
O12 Ti3 O6 C72 114(3) . .
O12 Ti3 O6 C72 161(13) 2_656 .
O12 Ti3 O12 Ti2 -126(3) 2_656 2_656
O12 Ti3 O12 Ti3 -4.9(13) 2_656 2_656
O12 Ti3 O13 Ti2 -51(2) . .
O12 Ti3 O13 Ti2 -3.2(10) 2_656 .
O12 Ti3 O13 Ti4 101.5(12) 2_656 .
O12 Ti3 O13 Ti4 54(2) . .
O12 Ti3 O14 Ti4 -78.0(12) 2_656 .
O12 Ti3 O14 Ti4 -159.0(13) . .
C12 C6AA C7AA C3AA -153(18) . .
C12 C6AA C7AA C8AA 77(15) . .
C12 C6AA C7AA C9AA -29(13) . .
C12 C6AA C7AA C2AA -128(6) . .
C12 C6AA C7AA C8 120(6) . .
C12 C6AA C7AA C1AA 8(7) . .
C12 C13 C14 C15 96(5) . .
O13 Ti2 Ti3 Ti3 158.5(11) . 2_656
O13 Ti2 Ti3 Ti4 43.9(11) . .
O13 Ti2 Ti3 O5 -105.1(14) . .
O13 Ti2 Ti3 O6 2.1(18) . .
O13 Ti2 Ti3 O12 152.4(14) . .
O13 Ti2 Ti3 O12 174.9(16) . 2_656
O13 Ti2 Ti3 O14 72.1(13) . .
O13 Ti2 O3 Ti1 -82.7(12) . .
O13 Ti2 O3 C34 99(4) . .
O13 Ti2 Ti4 Ti1 148.9(13) . .
O13 Ti2 Ti4 Ti3 -46.2(12) . .
O13 Ti2 Ti4 O7 28.7(16) . .
O13 Ti2 Ti4 O8 126.5(15) . .
O13 Ti2 Ti4 O10 -171.4(16) . .
O13 Ti2 Ti4 O14 -77.3(15) . .
O13 Ti2 Ti4 O15 -149.1(18) . .
O13 Ti2 O4 C45 -23(6) . .
O13 Ti2 O10 Ti1 115.1(13) . .
O13 Ti2 O10 Ti4 5.6(11) . .
O13 Ti3 Ti4 Ti1 60.8(12) . .
O13 Ti3 Ti4 Ti2 45.4(12) . .
O13 Ti3 Ti4 O7 -80.6(16) . .
O13 Ti3 Ti4 O8 28(2) . .
O13 Ti3 Ti4 O10 80.3(14) . .
O13 Ti3 Ti4 O14 174.5(17) . .
O13 Ti3 Ti4 O15 177.4(16) . .
O13 Ti3 O5 C59 156(8) . .
O13 Ti3 O6 C72 -92(3) . .
O13 Ti3 O12 Ti2 -79(4) . 2_656
O13 Ti3 O12 Ti3 42(2) . 2_656
O13 Ti3 O14 Ti4 -3.5(11) . .
O13 Ti4 O7 C83 33(4) . .
O13 Ti4 O8 Ti1 65.9(14) . .
O13 Ti4 O8 C97 -108(3) . .
O13 Ti4 O10 Ti1 -112.2(13) . .
O13 Ti4 O10 Ti2 -5.4(10) . .
O13 Ti4 O14 Ti3 3.5(11) . .
O13 Ti4 O15 C106 69(5) . .
C13 C0AA C4AA C5AA -11(7) . .
C13 C0AA C4AA C102 173(4) . .
C13 C14 C15 C16 -78(5) . .
C13 C14 C15 C20 101(5) . .
O14 Ti3 Ti4 Ti1 -113.7(12) . .
O14 Ti3 Ti4 Ti2 -129.1(12) . .
O14 Ti3 Ti4 O7 104.9(16) . .
O14 Ti3 Ti4 O8 -146(2) . .
O14 Ti3 Ti4 O10 -94.2(14) . .
O14 Ti3 Ti4 O13 -174.5(17) . .
O14 Ti3 Ti4 O15 2.9(15) . .
O14 Ti3 O5 C59 79(23) . .
O14 Ti3 O6 C72 -164(4) . .
O14 Ti3 O12 Ti2 -31(3) . 2_656
O14 Ti3 O12 Ti3 90.3(10) . 2_656
O14 Ti3 O13 Ti2 -101.2(12) . .
O14 Ti3 O13 Ti4 3.4(11) . .
O14 Ti4 O7 C83 113(4) . .
O14 Ti4 O8 Ti1 -69(3) . .
O14 Ti4 O8 C97 116(4) . .
O14 Ti4 O10 Ti1 167.4(13) . .
O14 Ti4 O10 Ti2 -85.8(11) . .
O14 Ti4 O13 Ti2 98.8(13) . .
O14 Ti4 O13 Ti3 -3.7(11) . .
O14 Ti4 O15 C106 67(3) . .
C14 C15 C16 C17 -175(4) . .
C14 C15 C20 O2 -5(6) . .
C14 C15 C20 C19 -178(4) . .
O15 Ti4 O7 C83 -166(4) . .
O15 Ti4 O8 Ti1 -107.5(13) . .
O15 Ti4 O8 C97 78(3) . .
O15 Ti4 O10 Ti1 87.6(13) . .
O15 Ti4 O10 Ti2 -165.6(11) . .
O15 Ti4 O13 Ti2 96(4) . .
O15 Ti4 O13 Ti3 -7(4) . .
O15 Ti4 O14 Ti3 -177.5(13) . .
C15 C16 C17 C18 -5(7) . .
C15 C16 C17 C21 -177(6) . .
C16 C15 C20 O2 174(3) . .
C16 C15 C20 C19 1(6) . .
C16 C17 C18 C19 -1(6) . .
C16 C17 C21 C22 -8(10) . .
C16 C17 C21 C24 121(6) . .
C16 C17 C21 C23 -107(6) . .
C17 C18 C19 C20 9(7) . .
C17 C18 C19 C28 178(4) . .
C18 C17 C21 C22 179(6) . .
C18 C17 C21 C24 -51(7) . .
C18 C17 C21 C23 81(6) . .
C18 C19 C20 O2 179(4) . .
C18 C19 C20 C15 -9(7) . .
C18 C19 C28 C29 93(5) . .
C19 C28 C29 C30 -88(6) . .
C19 C28 C29 C34 86(7) . .
C20 C15 C16 C17 6(6) . .
C20 C19 C28 C29 -98(6) . .
C21 C17 C18 C19 172(5) . .
C28 C19 C20 O2 11(6) . .
C28 C19 C20 C15 -176(4) . .
C28 C29 C30 C31 -171(5) . .
C28 C29 C34 O3 -8(8) . .
C28 C29 C34 C33 170(5) . .
C29 C30 C31 C32 -7(8) . .
C29 C30 C31 C35 176(7) . .
C30 C29 C34 O3 167(4) . .
C30 C29 C34 C33 -16(8) . .
C30 C31 C32 C33 2(9) . .
C30 C31 C35 C37 51(10) . .
C30 C31 C35 C38 -70(9) . .
C30 C31 C35 C36 -176(7) . .
C31 C32 C33 C34 -4(9) . .
C31 C32 C33 C39 164(6) . .
C32 C31 C35 C37 -126(7) . .
C32 C31 C35 C38 113(8) . .
C32 C31 C35 C36 7(11) . .
C32 C33 C34 O3 -171(4) . .
C32 C33 C34 C29 12(7) . .
C32 C33 C39 C40 -81(5) . .
C33 C39 C40 C41 106(4) . .
C33 C39 C40 C45 -74(5) . .
C34 C29 C30 C31 14(8) . .
C34 C33 C39 C40 85(6) . .
C35 C31 C32 C33 179(7) . .
C39 C33 C34 O3 22(7) . .
C39 C33 C34 C29 -155(5) . .
C39 C40 C41 C42 178(4) . .
C39 C40 C45 O4 3(6) . .
C39 C40 C45 C44 -168(4) . .
C40 C41 C42 C43 -5(8) . .
C40 C41 C42 C46 172(4) . .
C41 C40 C45 O4 -177(4) . .
C41 C40 C45 C44 12(7) . .
C41 C42 C43 C44 1(9) . .
C41 C42 C46 C48 -74(6) . .
C41 C42 C46 C47 44(6) . .
C41 C42 C46 C49 158(5) . .
C42 C43 C44 C45 8(7) . .
C42 C43 C44 C50 -175(5) . .
C43 C42 C46 C48 104(6) . .
C43 C42 C46 C47 -139(6) . .
C43 C42 C46 C49 -25(7) . .
C43 C44 C45 O4 174(4) . .
C43 C44 C45 C40 -15(6) . .
C43 C44 C50 C51 58(5) . .
C44 C50 C51 C52 -67(7) . .
C44 C50 C51 C53 -104(6) . .
C44 C50 C51 C59 84(4) . .
C45 C40 C41 C42 -2(7) . .
C45 C44 C50 C51 -125(4) . .
C46 C42 C43 C44 -176(4) . .
C50 C44 C45 O4 -3(5) . .
C50 C44 C45 C40 168(4) . .
C50 C51 C52 C54 -177(8) . .
C50 C51 C53 C55 -167(8) . .
C50 C51 C59 O5 2(6) . .
C50 C51 C59 C58 169(4) . .
C51 C52 C54 C56 -28(14) . .
C51 C52 C54 C61 178(7) . .
C51 C53 C55 C57 -3(15) . .
C51 C53 C55 C60 -165(7) . .
C52 C51 C53 C55 84(16) . .
C52 C51 C59 O5 159(5) . .
C52 C51 C59 C58 -34(6) . .
C52 C54 C56 C58 23(12) . .
C52 C54 C61 C62 113(11) . .
C53 C51 C52 C54 -82(16) . .
C53 C51 C59 O5 -171(6) . .
C53 C51 C59 C58 -4(7) . .
C53 C55 C57 C58 1(15) . .
C53 C55 C60 C65 -84(9) . .
C54 C56 C58 C57 52(11) . .
C54 C56 C58 C59 -30(9) . .
C54 C56 C58 C66 -177(5) . .
C55 C57 C58 C56 -117(17) . .
C55 C57 C58 C59 -1(11) . .
C55 C57 C58 C66 178(7) . .
C56 C54 C61 C62 -44(9) . .
C56 C58 C59 O5 -155(6) . .
C56 C58 C59 C51 38(7) . .
C56 C58 C66 C67 75(6) . .
C57 C55 C60 C65 115(9) . .
C57 C58 C59 O5 169(5) . .
C57 C58 C59 C51 2(6) . .
C57 C58 C66 C67 105(7) . .
C58 C66 C67 C68 -81(6) . .
C58 C66 C67 C72 101(5) . .
C59 C51 C52 C54 33(11) . .
C59 C51 C53 C55 4(12) . .
C59 C58 C66 C67 -75(5) . .
C61 C54 C56 C58 -178(6) . .
C60 C55 C57 C58 161(7) . .
C66 C58 C59 O5 -10(6) . .
C66 C58 C59 C51 -177(4) . .
C66 C67 C68 C69 -177(4) . .
C66 C67 C72 O6 4(6) . .
C66 C67 C72 C71 178(4) . .
C67 C68 C69 C70 -4(8) . .
C67 C68 C69 C73 -174(5) . .
C68 C67 C72 O6 -174(4) . .
C68 C67 C72 C71 -1(7) . .
C68 C69 C70 C71 5(8) . .
C68 C69 C73 C75 121(5) . .
C68 C69 C73 C76 -6(7) . .
C68 C69 C73 C74 -119(5) . .
C69 C70 C71 C72 -3(7) . .
C69 C70 C71 C77 174(5) . .
C70 C69 C73 C75 -50(7) . .
C70 C69 C73 C76 -177(5) . .
C70 C69 C73 C74 70(7) . .
C70 C71 C72 O6 176(4) . .
C70 C71 C72 C67 1(6) . .
C70 C71 C77 C78 80(5) . .
C71 C77 C78 C79 -59(6) . .
C71 C77 C78 C83 116(5) . .
C72 C67 C68 C69 2(7) . .
C72 C71 C77 C78 -103(5) . .
C73 C69 C70 C71 175(4) . .
C77 C71 C72 O6 -2(6) . .
C77 C71 C72 C67 -176(4) . .
C77 C78 C79 C80 -178(5) . .
C77 C78 C83 O7 8(6) . .
C77 C78 C83 C82 -179(4) . .
C78 C79 C80 C81 -3(10) . .
C78 C79 C80 C84 167(6) . .
C79 C78 C83 O7 -178(4) . .
C79 C78 C83 C82 -5(7) . .
C79 C80 C81 C82 -4(9) . .
C79 C80 C84 C89 -115(6) . .
C79 C80 C84 C87 129(6) . .
C79 C80 C84 C85 7(7) . .
C79 C80 C84 C85A 8(8) . .
C79 C80 C84 C87A 128(6) . .
C79 C80 C84 C89A -116(6) . .
C80 C81 C82 C83 6(9) . .
C80 C81 C82 C91 -172(6) . .
C81 C80 C84 C89 55(7) . .
C81 C80 C84 C87 -62(7) . .
C81 C80 C84 C85 177(6) . .
C81 C80 C84 C85A 177(6) . .
C81 C80 C84 C87A -62(7) . .
C81 C80 C84 C89A 54(7) . .
C81 C82 C83 O7 171(4) . .
C81 C82 C83 C78 -2(7) . .
C81 C82 C91 C92 -108(5) . .
C82 C91 C92 C93 81(5) . .
C82 C91 C92 C97 -100(4) . .
C83 C78 C79 C80 7(9) . .
C83 C82 C91 C92 75(5) . .
C84 C80 C81 C82 -174(6) . .
C91 C82 C83 O7 -11(6) . .
C91 C82 C83 C78 176(4) . .
C91 C92 C97 O8 -2(6) . .
C91 C92 C97 C96 -179(4) . .
C93 C94 C95 C96 -11(6) . .
C93 C94 C98 C100 -122(4) . .
C93 C94 C98 C101 124(4) . .
C93 C94 C98 C99 9(6) . .
C93 C92 C97 O8 177(4) . .
C93 C92 C97 C96 -1(7) . .
C94 C93 C92 C91 172(4) . .
C94 C93 C92 C97 -7(7) . .
C94 C95 C96 C102 -178(4) . .
C94 C95 C96 C97 4(6) . .
C95 C94 C98 C100 51(5) . .
C95 C94 C98 C101 -63(5) . .
C95 C94 C98 C99 -179(5) . .
C95 C96 C102 C4AA 87(5) . .
C95 C96 C97 O8 -175(3) . .
C95 C96 C97 C92 2(6) . .
C102 C4AA C5AA C6AA 177(4) . .
C102 C96 C97 O8 6(7) . .
C102 C96 C97 C92 -176(4) . .
C92 C93 C94 C95 13(7) . .
C92 C93 C94 C98 -175(4) . .
C97 C96 C102 C4AA -95(6) . .
C98 C94 C95 C96 177(4) . .
